data_7064026
loop_
_publ_author_name
'Pankratz, Trey C.'
'Harris, Caleb F.'
'Hyland, Ethan E.'
'Sailer, Joshua K.'
'Wheaton, Amelia M.'
'Davies, Huw M. L.'
'Berry, John F.'

_publ_section_title
;
 Dicobalt tetracarboxylate complexes with labile axial ligands
;
_journal_issue 42
_journal_name_full 'New Journal of Chemistry'
_journal_page_first 18292
_journal_page_last 18302
_journal_paper_doi 10.1039/D5NJ02169C
_journal_volume 49
_journal_year 2025
_chemical_formula_moiety 'C96 H94 Co2 O13, C4 H8 O'
_chemical_formula_sum 'C100 H102 Co2 O14'
_chemical_formula_weight 1645.67
_space_group_crystal_system monoclinic
_space_group_IT_number 14
_space_group_name_Hall '-P 2yn'
_space_group_name_H-M_alt 'P 1 21/n 1'
_atom_sites_solution_hydrogens mixed
_atom_sites_solution_primary dual
_audit_creation_date 2020-04-23
_audit_creation_method
;
Olex2 1.3-beta
(compiled 2020.02.04 svn.rd84adfe8 for OlexSys, GUI svn.r6032)
;
_audit_update_record
;
2025-01-07 deposited with the CCDC.	2025-09-26 downloaded from the CCDC.
;
_cell_angle_alpha 90
_cell_angle_beta 92.748(7)
_cell_angle_gamma 90
_cell_formula_units_Z 4
_cell_length_a 14.372(5)
_cell_length_b 25.215(9)
_cell_length_c 23.014(9)
_cell_measurement_reflns_used 9908
_cell_measurement_temperature 100.02
_cell_measurement_theta_max 72.142
_cell_measurement_theta_min 3.504
_cell_volume 8330(5)
_computing_cell_refinement 'SAINT V8.30C (Bruker AXS Inc., 2013)'
_computing_data_collection 'APEX2 Ver. 2013.2-0 (Bruker-AXS, 2013)'
_computing_data_reduction 'SAINT V8.30C (Bruker AXS Inc., 2013)'
_computing_molecular_graphics 'Olex2 1.3-beta (Dolomanov et al., 2009)'
_computing_publication_material 'Olex2 1.3-beta (Dolomanov et al., 2009)'
_computing_structure_refinement 'SHELXL 2018/1 (Sheldrick, 2015)'
_computing_structure_solution 'XT  (Sheldrick, 2015)'
_diffrn_ambient_temperature 100.02
_diffrn_detector 'charge-coupled device (CCD) area detector'
_diffrn_detector_area_resol_mean 7.9
_diffrn_detector_type 'CCD area detector'
_diffrn_measured_fraction_theta_full 0.998
_diffrn_measured_fraction_theta_max 0.992
_diffrn_measurement_device 'three-circle diffractometer'
_diffrn_measurement_device_type 'Bruker SMART APEX2 area detector'
_diffrn_measurement_method '0.60\% \w and 0.6\% \f scans'
_diffrn_radiation_collimation '0.5 mm double-pinhole'
_diffrn_radiation_detector 'Bruker APEX II'
_diffrn_radiation_monochromator 'equatorially mounted graphite'
_diffrn_radiation_probe x-ray
_diffrn_radiation_type 'Cu K\a'
_diffrn_radiation_wavelength 1.54178
_diffrn_radiation_xray_symbol K-L~3~
_diffrn_reflns_av_R_equivalents 0.0674
_diffrn_reflns_av_unetI/netI 0.0459
_diffrn_reflns_Laue_measured_fraction_full 0.998
_diffrn_reflns_Laue_measured_fraction_max 0.992
_diffrn_reflns_limit_h_max 16
_diffrn_reflns_limit_h_min -17
_diffrn_reflns_limit_k_max 27
_diffrn_reflns_limit_k_min -31
_diffrn_reflns_limit_l_max 28
_diffrn_reflns_limit_l_min -26
_diffrn_reflns_number 118030
_diffrn_reflns_point_group_measured_fraction_full 0.998
_diffrn_reflns_point_group_measured_fraction_max 0.992
_diffrn_reflns_theta_full 67.679
_diffrn_reflns_theta_max 72.168
_diffrn_reflns_theta_min 2.601
_diffrn_source 'sealed X-ray tube'
_diffrn_source_current 32.0
_diffrn_source_power 1.28
_diffrn_source_type 'Siemens, K FFCU 2K 90'
_diffrn_source_voltage 40.0
_exptl_absorpt_coefficient_mu 3.655
_exptl_absorpt_correction_T_max 0.6064
_exptl_absorpt_correction_T_min 0.5298
_exptl_absorpt_correction_type multi-scan
_exptl_absorpt_process_details
;
SADABS-2016/2 (Bruker,2016/2) was used for absorption correction.
wR2(int) was 0.0744 before and 0.0614 after correction.
The Ratio of minimum to maximum transmission is 0.8737.
The \l/2 correction factor is Not present.
;
_exptl_crystal_colour blue
_exptl_crystal_colour_primary blue
_exptl_crystal_density_diffrn 1.312
_exptl_crystal_density_method 'not measured'
_exptl_crystal_description block
_exptl_crystal_F_000 3472
_exptl_crystal_size_max 0.1
_exptl_crystal_size_mid 0.1
_exptl_crystal_size_min 0.1
_refine_diff_density_max 0.906
_refine_diff_density_min -0.663
_refine_diff_density_rms 0.057
_refine_ls_extinction_method none
_refine_ls_goodness_of_fit_ref 1.030
_refine_ls_hydrogen_treatment mixed
_refine_ls_matrix_type full
_refine_ls_number_parameters 1071
_refine_ls_number_reflns 16286
_refine_ls_number_restraints 316
_refine_ls_restrained_S_all 1.081
_refine_ls_R_factor_all 0.0639
_refine_ls_R_factor_gt 0.0479
_refine_ls_shift/su_max 0.001
_refine_ls_shift/su_mean 0.000
_refine_ls_structure_factor_coef Fsqd
_refine_ls_weighting_details 'w=1/[\s^2^(Fo^2^)+(0.0522P)^2^+7.4456P] where P=(Fo^2^+2Fc^2^)/3'
_refine_ls_weighting_scheme calc
_refine_ls_wR_factor_gt 0.1137
_refine_ls_wR_factor_ref 0.1226
_reflns_Friedel_coverage 0.000
_reflns_number_gt 13193
_reflns_number_total 16286
_reflns_threshold_expression 'I > 2\s(I)'
_cod_data_source_file d5nj02169c2.cif
_cod_data_source_block berry899
_cod_depositor_comments 'Adding full bibliography for 7064026--7064029.cif.'
_cod_database_code 7064026
_shelx_shelxl_version_number 2018/1
_shelx_space_group_comment
;
The symmetry employed for this shelxl refinement is uniquely defined
by the following loop, which should always be used as a source of
symmetry information in preference to the above space-group names.
They are only intended as comments.
;
_shelx_estimated_absorpt_t_max 0.711
_shelx_estimated_absorpt_t_min 0.711
_olex2_refinement_description
;
1. Fixed Uiso
 At 1.2 times of:
  All C(H) groups, All C(H,H) groups, All C(H,H,H,H) groups, All O(H,H) groups
2. Restrained distances
 H1A-O1 \\sim H1B-O1
 with sigma of 0.01
 C82-C83 \\sim C82A-C83
 with sigma of 0.01
3. Uiso/Uaniso restraints and constraints
Uanis(C98) = Uanis(C97)
Uanis(O14A) = Uanis(C10A) = Uanis(C97A) = Uanis(C98A) = Uanis(C99A)
Uiso(O12) = Uiso(C89) = Uiso(C90) = Uiso(C91) = Uiso(C92) = Uiso(O12A) =
Uiso(C89A) = Uiso(C90A) = Uiso(C91A) = Uiso(C92A) = Uiso(O12B) = Uiso(C89B) =
Uiso(C90B) = Uiso(C91B) = Uiso(C92B)
Uiso(O13A) = Uiso(C93B) = Uiso(C93A) = Uiso(C94A) = Uiso(C95A) = Uiso(C96A)
Uanis(O13) = Uanis(C93) = Uanis(C94) = Uanis(C95) = Uanis(C96)
Uiso(C82A) = Uiso(C84A)
Uanis(C84) = Uanis(C82)
4. Same fragment restrains
{O12, C89, C90, C91, C92} sigma for 1-2: 0.01, 1-3: 0.02
{O12A, C89A, C90A, C91A, C92A} sigma for 1-2: 0.01, 1-3: 0.02
{O12B, C89B, C90B, C91B, C92B} sigma for 1-2: 0.01, 1-3: 0.02
{O13A, C93B, C94A, C95A, C96A} sigma for 1-2: 0.01, 1-3: 0.02
{O13A, C93A, C94A, C95A, C96A} sigma for 1-2: 0.01, 1-3: 0.02
{O13, C93, C94, C95, C96} sigma for 1-2: 0.01, 1-3: 0.02
{O14A, C97A, C98A, C99A, C10A} sigma for 1-2: 0.01, 1-3: 0.02
{O14, C100, C99, C98, C97} sigma for 1-2: 0.01, 1-3: 0.02
as in
{O11, C85, C86, C87, C88}
5. Others
 1*[Sof(O12)+Sof(C89)+Sof(H89A)+Sof(H89B)+Sof(C90)+Sof(H90A)+Sof(H90B)+
 Sof(C91)+Sof(H91A)+Sof(H91B)+Sof(C92)+Sof(H92A)+Sof(H92B)]+1*[Sof(O12A)+
 Sof(C89A)+Sof(H89C)+Sof(H89D)+Sof(C90A)+Sof(H90C)+Sof(H90D)+Sof(C91A)+
 Sof(H91C)+Sof(H91D)+Sof(C92A)+Sof(H92C)+Sof(H92D)]+1*[Sof(O12B)+Sof(C89B)+
 Sof(H89E)+Sof(H89F)+Sof(C90B)+Sof(H90E)+Sof(H90F)+Sof(C91B)+Sof(H91E)+
 Sof(H91F)+Sof(C92B)+Sof(H92E)+Sof(H92F)]=1 with esd of 0
 -1*[Sof(O13)+Sof(C93)+Sof(H93A)+Sof(H93B)+Sof(C94)+Sof(H94A)+Sof(H94B)+
 Sof(C95)+Sof(H95A)+Sof(H95B)+Sof(C96)+Sof(H96A)+Sof(H96B)+Sof(O13A)+Sof(C94A)+
 Sof(C95A)+Sof(H95C)+Sof(H95D)+Sof(C96A)+Sof(H96C)+Sof(H96D)]+1*[Sof(C93A)+
 Sof(H93C)+Sof(H93D)+Sof(H94C)+Sof(H94D)]+1*[Sof(H94E)+Sof(H94F)+Sof(C93B)+
 Sof(H93E)+Sof(H93F)]=0 with esd of 0
 Sof(H81C)=Sof(H81D)=Sof(H83C)=Sof(H83D)=Sof(C82A)=Sof(H82C)=Sof(H82D)=
 Sof(C84A)=Sof(H84C)=Sof(H84D)=1-FVAR(1)
 Sof(H81A)=Sof(H81B)=Sof(H83A)=Sof(H83B)=Sof(C82)=Sof(H82A)=Sof(H82B)=Sof(C84)=
 Sof(H84A)=Sof(H84B)=FVAR(1)
 Sof(O12)=Sof(C89)=Sof(H89A)=Sof(H89B)=Sof(C90)=Sof(H90A)=Sof(H90B)=Sof(C91)=
 Sof(H91A)=Sof(H91B)=Sof(C92)=Sof(H92A)=Sof(H92B)=FVAR(2)
 Sof(O12A)=Sof(C89A)=Sof(H89C)=Sof(H89D)=Sof(C90A)=Sof(H90C)=Sof(H90D)=
 Sof(C91A)=Sof(H91C)=Sof(H91D)=Sof(C92A)=Sof(H92C)=Sof(H92D)=FVAR(3)
 Sof(O12B)=Sof(C89B)=Sof(H89E)=Sof(H89F)=Sof(C90B)=Sof(H90E)=Sof(H90F)=
 Sof(C91B)=Sof(H91E)=Sof(H91F)=Sof(C92B)=Sof(H92E)=Sof(H92F)=FVAR(4)
 Sof(O13)=Sof(C93)=Sof(H93A)=Sof(H93B)=Sof(C94)=Sof(H94A)=Sof(H94B)=Sof(C95)=
 Sof(H95A)=Sof(H95B)=Sof(C96)=Sof(H96A)=Sof(H96B)=1-FVAR(5)
 Sof(O13A)=Sof(C94A)=Sof(C95A)=Sof(H95C)=Sof(H95D)=Sof(C96A)=Sof(H96C)=
 Sof(H96D)=FVAR(5)
 Sof(C93A)=Sof(H93C)=Sof(H93D)=Sof(H94C)=Sof(H94D)=FVAR(6)
 Sof(H94E)=Sof(H94F)=Sof(C93B)=Sof(H93E)=Sof(H93F)=FVAR(7)
 Sof(O14A)=Sof(C97A)=Sof(H97C)=Sof(H97D)=Sof(C98A)=Sof(H98C)=Sof(H98D)=
 Sof(C99A)=Sof(H99C)=Sof(H99D)=Sof(C10A)=Sof(H10C)=Sof(H10D)=1-FVAR(8)
 Sof(O14)=Sof(C100)=Sof(H10A)=Sof(H10B)=Sof(C99)=Sof(H99A)=Sof(H99B)=Sof(C98)=
 Sof(H98A)=Sof(H98B)=Sof(C97)=Sof(H97A)=Sof(H97B)=FVAR(8)
6.a Secondary CH2 refined with riding coordinates:
 C81(H81A,H81B), C81(H81C,H81D), C83(H83A,H83B), C83(H83C,H83D), C82(H82A,
 H82B), C84(H84A,H84B), C82A(H82C,H82D), C84A(H84C,H84D), C85(H85A,H85B),
 C86(H86A,H86B), C87(H87A,H87B), C88(H88A,H88B), C89(H89A,H89B), C90(H90A,H90B),
  C91(H91A,H91B), C92(H92A,H92B), C89A(H89C,H89D), C90A(H90C,H90D), C91A(H91C,
 H91D), C92A(H92C,H92D), C89B(H89E,H89F), C90B(H90E,H90F), C91B(H91E,H91F),
 C92B(H92E,H92F), C93(H93A,H93B), C94(H94A,H94B), C95(H95A,H95B), C96(H96A,
 H96B), C93A(H93C,H93D), C94A(H94E,H94F), C94A(H94C,H94D), C95A(H95C,H95D),
 C96A(H96C,H96D), C93B(H93E,H93F), C100(H10A,H10B), C99(H99A,H99B), C98(H98A,
 H98B), C97(H97A,H97B), C97A(H97C,H97D), C98A(H98C,H98D), C99A(H99C,H99D),
 C10A(H10C,H10D)
6.b Aromatic/amide H refined with riding coordinates:
 C4(H4), C5(H5), C6(H6), C7(H7), C8(H8), C10(H10), C11(H11), C12(H12),
 C13(H13), C14(H14), C16(H16), C17(H17), C18(H18), C19(H19), C20(H20), C24(H24),
  C25(H25), C26(H26), C27(H27), C28(H28), C30(H30), C31(H31), C32(H32),
 C33(H33), C34(H34), C36(H36), C37(H37), C38(H38), C39(H39), C40(H40), C44(H44),
  C45(H45), C46(H46), C47(H47), C48(H48), C50(H50), C51(H51), C52(H52),
 C53(H53), C54(H54), C56(H56), C57(H57), C58(H58), C59(H59), C60(H60), C64(H64),
  C65(H65), C66(H66), C67(H67), C68(H68), C70(H70), C71(H71), C72(H72),
 C73(H73), C74(H74), C76(H76), C77(H77), C78(H78), C79(H79), C80(H80)
;
_olex2_submission_special_instructions 'No special instructions were received'

loop_
_space_group_symop_operation_xyz
'x, y, z'
'-x+1/2, y+1/2, -z+1/2'
'-x, -y, -z'
'x-1/2, -y-1/2, z-1/2'

loop_
_atom_site_label
_atom_site_type_symbol
_atom_site_fract_x
_atom_site_fract_y
_atom_site_fract_z
_atom_site_U_iso_or_equiv
_atom_site_adp_type
_atom_site_occupancy
_atom_site_site_symmetry_order
_atom_site_calc_flag
_atom_site_refinement_flags_posn
_atom_site_refinement_flags_adp
_atom_site_refinement_flags_occupancy
_atom_site_disorder_assembly
_atom_site_disorder_group
Co1 Co 0.62471(2) 0.33320(2) 0.20954(2) 0.01442(9) Uani 1 1 d . . . . .
Co2 Co 0.81081(3) 0.34277(2) 0.31207(2) 0.01538(9) Uani 1 1 d . . . . .
O1 O 0.72229(11) 0.29326(7) 0.26198(7) 0.0172(3) Uani 1 1 d D . . . .
H1A H 0.6996(18) 0.2751(10) 0.2922(10) 0.021 Uiso 1 1 d D U . . .
H1B H 0.7437(18) 0.2713(10) 0.2346(10) 0.021 Uiso 1 1 d D U . . .
O2 O 0.58377(11) 0.37956(6) 0.27675(7) 0.0201(4) Uani 1 1 d . . . . .
O3 O 0.70811(11) 0.39220(7) 0.33762(8) 0.0219(4) Uani 1 1 d . . . . .
O4 O 0.72022(11) 0.38564(6) 0.17546(7) 0.0185(3) Uani 1 1 d . . . . .
O5 O 0.83954(11) 0.39098(7) 0.24172(7) 0.0201(4) Uani 1 1 d . . . . .
O6 O 0.65083(11) 0.28411(6) 0.14042(7) 0.0171(3) Uani 1 1 d . . . . .
O7 O 0.77270(12) 0.23772(7) 0.17751(8) 0.0251(4) Uani 1 1 d . . . . .
O8 O 0.78954(11) 0.29438(6) 0.38502(7) 0.0186(3) Uani 1 1 d . . . . .
O9 O 0.66917(12) 0.24568(7) 0.35016(8) 0.0271(4) Uani 1 1 d . . . . .
O10 O 0.51595(11) 0.27857(7) 0.23226(8) 0.0214(4) Uani 1 1 d . . . . .
C1 C 0.62709(16) 0.40197(9) 0.31895(10) 0.0173(5) Uani 1 1 d . . . . .
C2 C 0.57135(16) 0.44599(9) 0.35061(11) 0.0179(5) Uani 1 1 d . . . . .
C3 C 0.47610(17) 0.42081(10) 0.36210(11) 0.0205(5) Uani 1 1 d . . . . .
C4 C 0.47285(18) 0.37309(10) 0.39249(11) 0.0223(5) Uani 1 1 d . . . . .
H4 H 0.529251 0.357308 0.407113 0.027 Uiso 1 1 calc R U . . .
C5 C 0.38860(19) 0.34816(11) 0.40179(12) 0.0287(6) Uani 1 1 d . . . . .
H5 H 0.387631 0.315774 0.422835 0.034 Uiso 1 1 calc R U . . .
C6 C 0.30625(19) 0.37062(13) 0.38034(13) 0.0345(7) Uani 1 1 d . . . . .
H6 H 0.248684 0.353228 0.385771 0.041 Uiso 1 1 calc R U . . .
C7 C 0.3077(2) 0.41828(14) 0.35105(14) 0.0401(8) Uani 1 1 d . . . . .
H7 H 0.250923 0.434005 0.336897 0.048 Uiso 1 1 calc R U . . .
C8 C 0.39187(19) 0.44336(12) 0.34219(12) 0.0303(6) Uani 1 1 d . . . . .
H8 H 0.392088 0.476354 0.322272 0.036 Uiso 1 1 calc R U . . .
C9 C 0.55697(17) 0.49442(10) 0.30986(11) 0.0216(5) Uani 1 1 d . . . . .
C10 C 0.54685(17) 0.49003(10) 0.24919(11) 0.0224(5) Uani 1 1 d . . . . .
H10 H 0.553923 0.456429 0.231262 0.027 Uiso 1 1 calc R U . . .
C11 C 0.52665(19) 0.53418(11) 0.21513(12) 0.0297(6) Uani 1 1 d . . . . .
H11 H 0.519912 0.530516 0.174064 0.036 Uiso 1 1 calc R U . . .
C12 C 0.5162(2) 0.58338(12) 0.24005(14) 0.0429(8) Uani 1 1 d . . . . .
H12 H 0.502134 0.613476 0.216404 0.052 Uiso 1 1 calc R U . . .
C13 C 0.5264(3) 0.58848(12) 0.30002(15) 0.0501(9) Uani 1 1 d . . . . .
H13 H 0.520110 0.622297 0.317603 0.060 Uiso 1 1 calc R U . . .
C14 C 0.5458(2) 0.54428(11) 0.33433(13) 0.0351(7) Uani 1 1 d . . . . .
H14 H 0.551530 0.548149 0.375407 0.042 Uiso 1 1 calc R U . . .
C15 C 0.62508(16) 0.46346(9) 0.40706(11) 0.0177(5) Uani 1 1 d . . . . .
C16 C 0.58804(17) 0.46044(9) 0.46145(11) 0.0196(5) Uani 1 1 d . . . . .
H16 H 0.527552 0.445960 0.464992 0.024 Uiso 1 1 calc R U . . .
C17 C 0.63813(18) 0.47835(9) 0.51116(11) 0.0234(5) Uani 1 1 d . . . . .
H17 H 0.611406 0.475843 0.548025 0.028 Uiso 1 1 calc R U . . .
C18 C 0.72602(18) 0.49962(10) 0.50722(12) 0.0260(6) Uani 1 1 d . . . . .
H18 H 0.760432 0.511269 0.541126 0.031 Uiso 1 1 calc R U . . .
C19 C 0.76344(18) 0.50374(10) 0.45271(12) 0.0274(6) Uani 1 1 d . . . . .
H19 H 0.823485 0.518840 0.449286 0.033 Uiso 1 1 calc R U . . .
C20 C 0.71384(18) 0.48600(10) 0.40352(12) 0.0245(5) Uani 1 1 d . . . . .
H20 H 0.740368 0.489147 0.366652 0.029 Uiso 1 1 calc R U . . .
C21 C 0.79736(16) 0.40309(9) 0.19423(10) 0.0162(5) Uani 1 1 d . . . . .
C22 C 0.85069(16) 0.44456(9) 0.15696(10) 0.0173(5) Uani 1 1 d . . . . .
C23 C 0.80449(16) 0.45680(9) 0.09640(11) 0.0181(5) Uani 1 1 d . . . . .
C24 C 0.70940(17) 0.46937(10) 0.09053(12) 0.0229(5) Uani 1 1 d . . . . .
H24 H 0.671335 0.465026 0.122818 0.027 Uiso 1 1 calc R U . . .
C25 C 0.67021(19) 0.48805(11) 0.03818(12) 0.0288(6) Uani 1 1 d . . . . .
H25 H 0.605537 0.495934 0.034889 0.035 Uiso 1 1 calc R U . . .
C26 C 0.7246(2) 0.49533(10) -0.00943(12) 0.0288(6) Uani 1 1 d . . . . .
H26 H 0.697524 0.508293 -0.045138 0.035 Uiso 1 1 calc R U . . .
C27 C 0.81838(19) 0.48350(10) -0.00428(11) 0.0249(5) Uani 1 1 d . . . . .
H27 H 0.856217 0.488376 -0.036589 0.030 Uiso 1 1 calc R U . . .
C28 C 0.85773(17) 0.46447(9) 0.04808(11) 0.0204(5) Uani 1 1 d . . . . .
H28 H 0.922406 0.456526 0.050937 0.025 Uiso 1 1 calc R U . . .
C29 C 0.94804(16) 0.42006(9) 0.15213(11) 0.0180(5) Uani 1 1 d . . . . .
C30 C 0.95803(17) 0.37560(9) 0.11650(11) 0.0202(5) Uani 1 1 d . . . . .
H30 H 0.905307 0.362274 0.094692 0.024 Uiso 1 1 calc R U . . .
C31 C 1.04371(18) 0.35061(10) 0.11246(12) 0.0240(5) Uani 1 1 d . . . . .
H31 H 1.049382 0.320783 0.087659 0.029 Uiso 1 1 calc R U . . .
C32 C 1.12090(17) 0.36929(10) 0.14471(12) 0.0261(6) Uani 1 1 d . . . . .
H32 H 1.179591 0.352332 0.142166 0.031 Uiso 1 1 calc R U . . .
C33 C 1.11173(18) 0.41279(11) 0.18057(12) 0.0271(6) Uani 1 1 d . . . . .
H33 H 1.164376 0.425528 0.202904 0.033 Uiso 1 1 calc R U . . .
C34 C 1.02605(17) 0.43811(10) 0.18430(11) 0.0225(5) Uani 1 1 d . . . . .
H34 H 1.020893 0.468010 0.209055 0.027 Uiso 1 1 calc R U . . .
C35 C 0.85013(16) 0.49874(9) 0.18796(11) 0.0184(5) Uani 1 1 d . . . . .
C36 C 0.89964(17) 0.54111(10) 0.16544(11) 0.0217(5) Uani 1 1 d . . . . .
H36 H 0.940636 0.534792 0.135009 0.026 Uiso 1 1 calc R U . . .
C37 C 0.89013(18) 0.59216(10) 0.18659(12) 0.0254(6) Uani 1 1 d . . . . .
H37 H 0.924840 0.620315 0.170787 0.031 Uiso 1 1 calc R U . . .
C38 C 0.83008(19) 0.60239(10) 0.23080(12) 0.0275(6) Uani 1 1 d . . . . .
H38 H 0.822802 0.637428 0.245065 0.033 Uiso 1 1 calc R U . . .
C39 C 0.78094(19) 0.56059(11) 0.25376(12) 0.0290(6) Uani 1 1 d . . . . .
H39 H 0.739638 0.567055 0.283988 0.035 Uiso 1 1 calc R U . . .
C40 C 0.79161(17) 0.50930(10) 0.23289(11) 0.0230(5) Uani 1 1 d . . . . .
H40 H 0.758368 0.481024 0.249624 0.028 Uiso 1 1 calc R U . . .
C41 C 0.71660(15) 0.25099(9) 0.13688(10) 0.0163(5) Uani 1 1 d . . . . .
C42 C 0.72145(15) 0.22159(9) 0.07768(11) 0.0162(5) Uani 1 1 d . . . . .
C43 C 0.63712(15) 0.18377(9) 0.08035(10) 0.0159(5) Uani 1 1 d . . . . .
C44 C 0.64219(16) 0.13971(9) 0.11704(11) 0.0198(5) Uani 1 1 d . . . . .
H44 H 0.699604 0.131108 0.136996 0.024 Uiso 1 1 calc R U . . .
C45 C 0.56420(17) 0.10817(10) 0.12478(12) 0.0231(5) Uani 1 1 d . . . . .
H45 H 0.568844 0.078019 0.149500 0.028 Uiso 1 1 calc R U . . .
C46 C 0.47965(17) 0.12077(10) 0.09640(11) 0.0238(5) Uani 1 1 d . . . . .
H46 H 0.426401 0.099222 0.101378 0.029 Uiso 1 1 calc R U . . .
C47 C 0.47362(17) 0.16493(10) 0.06084(11) 0.0219(5) Uani 1 1 d . . . . .
H47 H 0.415688 0.174073 0.041847 0.026 Uiso 1 1 calc R U . . .
C48 C 0.55177(16) 0.19605(10) 0.05269(11) 0.0198(5) Uani 1 1 d . . . . .
H48 H 0.546759 0.226126 0.027874 0.024 Uiso 1 1 calc R U . . .
C49 C 0.71402(15) 0.25919(9) 0.02521(11) 0.0173(5) Uani 1 1 d . . . . .
C50 C 0.70495(16) 0.23713(10) -0.03035(11) 0.0212(5) Uani 1 1 d . . . . .
H50 H 0.697126 0.199877 -0.034344 0.025 Uiso 1 1 calc R U . . .
C51 C 0.70710(17) 0.26833(11) -0.07992(11) 0.0247(5) Uani 1 1 d . . . . .
H51 H 0.701294 0.252424 -0.117339 0.030 Uiso 1 1 calc R U . . .
C52 C 0.71778(16) 0.32299(11) -0.07468(12) 0.0249(6) Uani 1 1 d . . . . .
H52 H 0.719061 0.344605 -0.108448 0.030 Uiso 1 1 calc R U . . .
C53 C 0.72653(16) 0.34563(10) -0.01992(12) 0.0232(5) Uani 1 1 d . . . . .
H53 H 0.733631 0.382952 -0.016168 0.028 Uiso 1 1 calc R U . . .
C54 C 0.72502(15) 0.31423(9) 0.02959(11) 0.0182(5) Uani 1 1 d . . . . .
H54 H 0.731535 0.330299 0.066897 0.022 Uiso 1 1 calc R U . . .
C55 C 0.81461(16) 0.19254(9) 0.07199(10) 0.0167(5) Uani 1 1 d . . . . .
C56 C 0.81931(16) 0.14167(9) 0.04942(11) 0.0178(5) Uani 1 1 d . . . . .
H56 H 0.763453 0.122657 0.040267 0.021 Uiso 1 1 calc R U . . .
C57 C 0.90500(17) 0.11812(9) 0.04001(11) 0.0206(5) Uani 1 1 d . . . . .
H57 H 0.907106 0.083071 0.024978 0.025 Uiso 1 1 calc R U . . .
C58 C 0.98694(17) 0.14543(10) 0.05241(11) 0.0219(5) Uani 1 1 d . . . . .
H58 H 1.045284 0.129153 0.046315 0.026 Uiso 1 1 calc R U . . .
C59 C 0.98338(17) 0.19681(10) 0.07384(12) 0.0228(5) Uani 1 1 d . . . . .
H59 H 1.039413 0.216009 0.081855 0.027 Uiso 1 1 calc R U . . .
C60 C 0.89818(16) 0.22016(9) 0.08356(11) 0.0197(5) Uani 1 1 d . . . . .
H60 H 0.896375 0.255337 0.098245 0.024 Uiso 1 1 calc R U . . .
C61 C 0.72736(15) 0.25945(9) 0.38945(11) 0.0174(5) Uani 1 1 d . . . . .
C62 C 0.72877(15) 0.22750(9) 0.44769(10) 0.0163(5) Uani 1 1 d . . . . .
C63 C 0.63817(15) 0.19523(9) 0.45257(10) 0.0163(5) Uani 1 1 d . . . . .
C64 C 0.55297(16) 0.22177(10) 0.44582(12) 0.0221(5) Uani 1 1 d . . . . .
H64 H 0.552452 0.258780 0.438060 0.026 Uiso 1 1 calc R U . . .
C65 C 0.46895(17) 0.19508(10) 0.45025(12) 0.0249(6) Uani 1 1 d . . . . .
H65 H 0.411771 0.213860 0.445638 0.030 Uiso 1 1 calc R U . . .
C66 C 0.46866(17) 0.14104(10) 0.46141(11) 0.0231(5) Uani 1 1 d . . . . .
H66 H 0.411458 0.122351 0.463104 0.028 Uiso 1 1 calc R U . . .
C67 C 0.55237(17) 0.11468(10) 0.47003(11) 0.0223(5) Uani 1 1 d . . . . .
H67 H 0.552601 0.077815 0.478532 0.027 Uiso 1 1 calc R U . . .
C68 C 0.63647(16) 0.14160(9) 0.46639(11) 0.0198(5) Uani 1 1 d . . . . .
H68 H 0.693436 0.123063 0.473438 0.024 Uiso 1 1 calc R U . . .
C69 C 0.73703(15) 0.26220(9) 0.50240(11) 0.0166(5) Uani 1 1 d . . . . .
C70 C 0.72632(15) 0.31731(9) 0.50195(11) 0.0196(5) Uani 1 1 d . . . . .
H70 H 0.716921 0.335458 0.465978 0.023 Uiso 1 1 calc R U . . .
C71 C 0.72931(16) 0.34582(10) 0.55390(12) 0.0244(6) Uani 1 1 d . . . . .
H71 H 0.722560 0.383287 0.552897 0.029 Uiso 1 1 calc R U . . .
C72 C 0.74198(17) 0.32028(11) 0.60687(12) 0.0265(6) Uani 1 1 d . . . . .
H72 H 0.743612 0.339929 0.642127 0.032 Uiso 1 1 calc R U . . .
C73 C 0.75230(18) 0.26550(11) 0.60780(12) 0.0257(5) Uani 1 1 d . . . . .
H73 H 0.761300 0.247503 0.643894 0.031 Uiso 1 1 calc R U . . .
C74 C 0.74953(16) 0.23717(10) 0.55650(11) 0.0205(5) Uani 1 1 d . . . . .
H74 H 0.756266 0.199709 0.557906 0.025 Uiso 1 1 calc R U . . .
C75 C 0.81511(15) 0.19229(9) 0.44068(10) 0.0161(5) Uani 1 1 d . . . . .
C76 C 0.81029(17) 0.15073(10) 0.40098(12) 0.0253(6) Uani 1 1 d . . . . .
H76 H 0.752984 0.143297 0.380290 0.030 Uiso 1 1 calc R U . . .
C77 C 0.88780(19) 0.12003(11) 0.39115(14) 0.0334(7) Uani 1 1 d . . . . .
H77 H 0.882606 0.090760 0.365205 0.040 Uiso 1 1 calc R U . . .
C78 C 0.97299(18) 0.13179(10) 0.41901(13) 0.0276(6) Uani 1 1 d . . . . .
H78 H 1.026305 0.110871 0.412058 0.033 Uiso 1 1 calc R U . . .
C79 C 0.97957(17) 0.17411(10) 0.45688(11) 0.0236(5) Uani 1 1 d . . . . .
H79 H 1.037970 0.182902 0.475490 0.028 Uiso 1 1 calc R U . . .
C80 C 0.90074(16) 0.20413(9) 0.46799(11) 0.0193(5) Uani 1 1 d . . . . .
H80 H 0.905802 0.232950 0.494541 0.023 Uiso 1 1 calc R U . . .
C81 C 0.46494(18) 0.28096(11) 0.28509(12) 0.0257(6) Uani 1 1 d . . . . .
H81A H 0.440047 0.317046 0.291111 0.031 Uiso 0.776(7) 1 calc R U P A 1
H81B H 0.505443 0.271012 0.319372 0.031 Uiso 0.776(7) 1 calc R U P A 1
H81C H 0.406622 0.301478 0.278706 0.031 Uiso 0.224(7) 1 calc R U P A 2
H81D H 0.503143 0.297631 0.317040 0.031 Uiso 0.224(7) 1 calc R U P A 2
C83 C 0.4327(2) 0.19834(12) 0.23933(14) 0.0373(7) Uani 1 1 d D . . . .
H83A H 0.459826 0.170194 0.264890 0.045 Uiso 0.776(7) 1 calc R U P A 1
H83B H 0.386771 0.182079 0.211233 0.045 Uiso 0.776(7) 1 calc R U P A 1
H83C H 0.365686 0.195458 0.227553 0.045 Uiso 0.224(7) 1 calc R U P A 2
H83D H 0.459784 0.162242 0.239659 0.045 Uiso 0.224(7) 1 calc R U P A 2
C82 C 0.3866(3) 0.24134(14) 0.27531(18) 0.0345(9) Uani 0.776(7) 1 d D . P A 1
H82A H 0.332623 0.257425 0.253524 0.041 Uiso 0.776(7) 1 calc R U P A 1
H82B H 0.365973 0.226970 0.312605 0.041 Uiso 0.776(7) 1 calc R U P A 1
C84 C 0.5081(3) 0.22690(18) 0.2078(2) 0.0345(9) Uani 0.776(7) 1 d . . P A 1
H84A H 0.568013 0.207713 0.213108 0.041 Uiso 0.776(7) 1 calc R U P A 1
H84B H 0.491189 0.229085 0.165697 0.041 Uiso 0.776(7) 1 calc R U P A 1
C82A C 0.4436(7) 0.2223(4) 0.2994(4) 0.016(2) Uiso 0.224(7) 1 d D . P A 2
H82C H 0.495633 0.205692 0.322573 0.019 Uiso 0.224(7) 1 calc R U P A 2
H82D H 0.385602 0.218983 0.320710 0.019 Uiso 0.224(7) 1 calc R U P A 2
C84A C 0.4821(9) 0.2332(5) 0.1956(6) 0.016(2) Uiso 0.224(7) 1 d . . P A 2
H84C H 0.534558 0.214058 0.178746 0.019 Uiso 0.224(7) 1 calc R U P A 2
H84D H 0.438329 0.245236 0.163780 0.019 Uiso 0.224(7) 1 calc R U P A 2
O11 O 0.51938(11) 0.37349(7) 0.15841(7) 0.0202(4) Uani 1 1 d D . . . .
C85 C 0.42402(16) 0.37900(10) 0.17500(12) 0.0249(6) Uani 1 1 d D . . . .
H85A H 0.421399 0.393102 0.215031 0.030 Uiso 1 1 calc R U . . .
H85B H 0.391039 0.344536 0.172691 0.030 Uiso 1 1 calc R U . . .
C86 C 0.38184(18) 0.41820(11) 0.13060(12) 0.0285(6) Uani 1 1 d D . . . .
H86A H 0.314866 0.410767 0.122363 0.034 Uiso 1 1 calc R U . . .
H86B H 0.388916 0.455109 0.144784 0.034 Uiso 1 1 calc R U . . .
C87 C 0.4371(2) 0.40939(13) 0.07664(12) 0.0362(7) Uani 1 1 d D . . . .
H87A H 0.464181 0.443137 0.063377 0.043 Uiso 1 1 calc R U . . .
H87B H 0.396877 0.394393 0.044603 0.043 Uiso 1 1 calc R U . . .
C88 C 0.51373(18) 0.37033(11) 0.09560(11) 0.0266(6) Uani 1 1 d D . . . .
H88A H 0.497444 0.333932 0.082573 0.032 Uiso 1 1 calc R U . . .
H88B H 0.573746 0.380487 0.079357 0.032 Uiso 1 1 calc R U . . .
O12 O 0.9093(10) 0.3882(6) 0.3626(4) 0.0261(4) Uiso 0.446(3) 1 d D . P B 1
C89 C 0.9175(4) 0.3885(3) 0.4257(3) 0.0261(4) Uiso 0.446(3) 1 d D . P B 1
H89A H 0.912780 0.352360 0.442000 0.031 Uiso 0.446(3) 1 calc R U P B 1
H89B H 0.869996 0.411635 0.442479 0.031 Uiso 0.446(3) 1 calc R U P B 1
C90 C 1.0179(4) 0.4118(3) 0.4358(3) 0.0261(4) Uiso 0.446(3) 1 d D . P B 1
H90A H 1.029494 0.424357 0.476291 0.031 Uiso 0.446(3) 1 calc R U P B 1
H90B H 1.066408 0.385858 0.426110 0.031 Uiso 0.446(3) 1 calc R U P B 1
C91 C 1.0124(4) 0.4567(2) 0.3937(3) 0.0261(4) Uiso 0.446(3) 1 d D . P B 1
H91A H 1.074868 0.471013 0.386312 0.031 Uiso 0.446(3) 1 calc R U P B 1
H91B H 0.972218 0.485621 0.407226 0.031 Uiso 0.446(3) 1 calc R U P B 1
C92 C 0.9692(5) 0.4292(3) 0.3405(2) 0.0261(4) Uiso 0.446(3) 1 d D . P B 1
H92A H 0.932431 0.454621 0.315983 0.031 Uiso 0.446(3) 1 calc R U P B 1
H92B H 1.017995 0.413406 0.317014 0.031 Uiso 0.446(3) 1 calc R U P B 1
O12A O 0.9024(10) 0.3928(5) 0.3639(4) 0.0261(4) Uiso 0.302(3) 1 d D . P B 2
C89A C 0.9342(7) 0.3814(3) 0.4228(4) 0.0261(4) Uiso 0.302(3) 1 d D . P B 2
H89C H 0.972821 0.348899 0.424475 0.031 Uiso 0.302(3) 1 calc R U P B 2
H89D H 0.880787 0.376490 0.447872 0.031 Uiso 0.302(3) 1 calc R U P B 2
C90A C 0.9920(6) 0.4298(4) 0.4425(3) 0.0261(4) Uiso 0.302(3) 1 d D . P B 2
H90C H 0.952972 0.456944 0.460579 0.031 Uiso 0.302(3) 1 calc R U P B 2
H90D H 1.043678 0.419642 0.470274 0.031 Uiso 0.302(3) 1 calc R U P B 2
C91A C 1.0281(5) 0.4492(4) 0.3859(4) 0.0261(4) Uiso 0.302(3) 1 d D . P B 2
H91C H 1.048324 0.486746 0.388513 0.031 Uiso 0.302(3) 1 calc R U P B 2
H91D H 1.080266 0.427114 0.373101 0.031 Uiso 0.302(3) 1 calc R U P B 2
C92A C 0.9429(6) 0.4428(3) 0.3466(3) 0.0261(4) Uiso 0.302(3) 1 d D . P B 2
H92C H 0.898808 0.472451 0.351826 0.031 Uiso 0.302(3) 1 calc R U P B 2
H92D H 0.959388 0.441676 0.305341 0.031 Uiso 0.302(3) 1 calc R U P B 2
O12B O 0.9143(10) 0.3846(8) 0.3619(5) 0.0261(4) Uiso 0.252(3) 1 d D . P B 3
C89B C 0.9497(7) 0.3701(4) 0.4192(4) 0.0261(4) Uiso 0.252(3) 1 d D . P B 3
H89E H 0.959683 0.331316 0.421550 0.031 Uiso 0.252(3) 1 calc R U P B 3
H89F H 0.904779 0.380314 0.448512 0.031 Uiso 0.252(3) 1 calc R U P B 3
C90B C 1.0418(7) 0.3993(4) 0.4308(4) 0.0261(4) Uiso 0.252(3) 1 d D . P B 3
H90E H 1.042859 0.417455 0.468951 0.031 Uiso 0.252(3) 1 calc R U P B 3
H90F H 1.094905 0.374259 0.430503 0.031 Uiso 0.252(3) 1 calc R U P B 3
C91B C 1.0467(7) 0.4377(4) 0.3836(4) 0.0261(4) Uiso 0.252(3) 1 d D . P B 3
H91E H 1.111702 0.442719 0.372290 0.031 Uiso 0.252(3) 1 calc R U P B 3
H91F H 1.020814 0.472389 0.394850 0.031 Uiso 0.252(3) 1 calc R U P B 3
C92B C 0.9887(7) 0.4129(4) 0.3355(4) 0.0261(4) Uiso 0.252(3) 1 d D . P B 3
H92E H 0.962808 0.440566 0.308805 0.031 Uiso 0.252(3) 1 calc R U P B 3
H92F H 1.026713 0.388267 0.313107 0.031 Uiso 0.252(3) 1 calc R U P B 3
O13 O 0.9258(6) 0.2952(3) 0.2912(4) 0.0284(5) Uani 0.586(3) 1 d D . P B 1
C93 C 0.9745(3) 0.25815(19) 0.32878(19) 0.0284(5) Uani 0.586(3) 1 d D . P B 1
H93A H 0.932864 0.228869 0.339625 0.034 Uiso 0.586(3) 1 calc R U P B 1
H93B H 0.999091 0.275909 0.364681 0.034 Uiso 0.586(3) 1 calc R U P B 1
C94 C 1.0540(3) 0.2373(2) 0.29341(18) 0.0284(5) Uani 0.586(3) 1 d D . P B 1
H94A H 1.110737 0.259256 0.299626 0.034 Uiso 0.586(3) 1 calc R U P B 1
H94B H 1.069129 0.200014 0.303591 0.034 Uiso 0.586(3) 1 calc R U P B 1
C95 C 1.0149(3) 0.24176(18) 0.23161(18) 0.0284(5) Uani 0.586(3) 1 d D . P B 1
H95A H 1.065191 0.243727 0.203781 0.034 Uiso 0.586(3) 1 calc R U P B 1
H95B H 0.973726 0.211389 0.221174 0.034 Uiso 0.586(3) 1 calc R U P B 1
C96 C 0.9607(3) 0.29284(18) 0.2327(2) 0.0284(5) Uani 0.586(3) 1 d D . P B 1
H96A H 1.001450 0.323558 0.225495 0.034 Uiso 0.586(3) 1 calc R U P B 1
H96B H 0.908612 0.292525 0.202966 0.034 Uiso 0.586(3) 1 calc R U P B 1
O13A O 0.9254(8) 0.2951(4) 0.2924(5) 0.0286(8) Uiso 0.414(3) 1 d D . P B 2
C93A C 0.9820(7) 0.3053(4) 0.2435(5) 0.0286(8) Uiso 0.229(3) 1 d D . P B 4
H93C H 1.001899 0.342824 0.242814 0.034 Uiso 0.229(3) 1 calc R U P B 4
H93D H 0.947342 0.296894 0.206396 0.034 Uiso 0.229(3) 1 calc R U P B 4
C94A C 1.0657(4) 0.2685(2) 0.2531(3) 0.0286(8) Uiso 0.414(3) 1 d D . P B 2
H94E H 1.059006 0.264787 0.210326 0.034 Uiso 0.185(3) 1 calc R U P C 5
H94F H 1.132676 0.272302 0.264574 0.034 Uiso 0.185(3) 1 calc R U P C 5
H94C H 1.092074 0.258452 0.215740 0.034 Uiso 0.229(3) 1 calc R U P B 4
H94D H 1.114985 0.285405 0.278353 0.034 Uiso 0.229(3) 1 calc R U P B 4
C95A C 1.0249(4) 0.2210(2) 0.2826(3) 0.0286(8) Uiso 0.414(3) 1 d D . P B 2
H95C H 1.014735 0.191500 0.254630 0.034 Uiso 0.414(3) 1 calc R U P B 2
H95D H 1.067139 0.208624 0.315106 0.034 Uiso 0.414(3) 1 calc R U P B 2
C96A C 0.9359(4) 0.2391(2) 0.3045(3) 0.0286(8) Uiso 0.414(3) 1 d D . P B 2
H96C H 0.883744 0.219177 0.285139 0.034 Uiso 0.414(3) 1 calc R U P B 2
H96D H 0.934864 0.232802 0.346875 0.034 Uiso 0.414(3) 1 calc R U P B 2
C93B C 1.0115(8) 0.3160(3) 0.2732(7) 0.0286(8) Uiso 0.185(3) 1 d D . P B 5
H93E H 1.046186 0.334470 0.305380 0.034 Uiso 0.185(3) 1 calc R U P C 5
H93F H 0.999872 0.341326 0.240746 0.034 Uiso 0.185(3) 1 calc R U P C 5
O14 O 0.1904(3) 0.51385(15) 0.26826(17) 0.0432(12) Uani 0.559(5) 1 d D . P D 1
C100 C 0.2721(3) 0.5180(2) 0.2361(2) 0.0372(14) Uani 0.559(5) 1 d D . P D 1
H10A H 0.297995 0.482542 0.228050 0.045 Uiso 0.559(5) 1 calc R U P D 1
H10B H 0.320300 0.539434 0.257456 0.045 Uiso 0.559(5) 1 calc R U P D 1
C99 C 0.2385(4) 0.5456(2) 0.1798(2) 0.0450(16) Uani 0.559(5) 1 d D . P D 1
H99A H 0.208918 0.520062 0.151885 0.054 Uiso 0.559(5) 1 calc R U P D 1
H99B H 0.290372 0.563721 0.161161 0.054 Uiso 0.559(5) 1 calc R U P D 1
C98 C 0.1668(5) 0.5858(3) 0.2012(3) 0.0522(17) Uani 0.559(5) 1 d D . P D 1
H98A H 0.194879 0.621472 0.206508 0.063 Uiso 0.559(5) 1 calc R U P D 1
H98B H 0.111891 0.588401 0.173695 0.063 Uiso 0.559(5) 1 calc R U P D 1
C97 C 0.1401(6) 0.5623(3) 0.2596(3) 0.0522(17) Uani 0.559(5) 1 d D . P D 1
H97A H 0.156279 0.587446 0.291600 0.063 Uiso 0.559(5) 1 calc R U P D 1
H97B H 0.072217 0.555510 0.259106 0.063 Uiso 0.559(5) 1 calc R U P D 1
O14A O 0.1651(4) 0.5637(3) 0.1971(3) 0.0560(13) Uani 0.441(5) 1 d D . P D 2
C97A C 0.2678(5) 0.5594(4) 0.2070(3) 0.0560(13) Uani 0.441(5) 1 d D . P D 2
H97C H 0.300407 0.578503 0.176416 0.067 Uiso 0.441(5) 1 calc R U P D 2
H97D H 0.287614 0.521770 0.207194 0.067 Uiso 0.441(5) 1 calc R U P D 2
C98A C 0.2881(5) 0.5847(3) 0.2663(3) 0.0560(13) Uani 0.441(5) 1 d D . P D 2
H98C H 0.342827 0.567803 0.286387 0.067 Uiso 0.441(5) 1 calc R U P D 2
H98D H 0.300838 0.623099 0.262090 0.067 Uiso 0.441(5) 1 calc R U P D 2
C99A C 0.2043(5) 0.5764(4) 0.2992(3) 0.0560(13) Uani 0.441(5) 1 d D . P D 2
H99C H 0.183619 0.610183 0.316391 0.067 Uiso 0.441(5) 1 calc R U P D 2
H99D H 0.216646 0.550443 0.330924 0.067 Uiso 0.441(5) 1 calc R U P D 2
C10A C 0.1334(6) 0.5561(5) 0.2567(4) 0.0560(13) Uani 0.441(5) 1 d D . P D 2
H10C H 0.073909 0.575138 0.261132 0.067 Uiso 0.441(5) 1 calc R U P D 2
H10D H 0.122657 0.517914 0.263868 0.067 Uiso 0.441(5) 1 calc R U P D 2

loop_
_atom_site_aniso_label
_atom_site_aniso_U_11
_atom_site_aniso_U_22
_atom_site_aniso_U_33
_atom_site_aniso_U_23
_atom_site_aniso_U_13
_atom_site_aniso_U_12
Co1 0.01445(18) 0.01469(18) 0.01426(19) -0.00027(15) 0.00211(14) 0.00078(13)
Co2 0.01564(18) 0.01583(18) 0.01469(19) 0.00216(15) 0.00090(14) -0.00042(14)
O1 0.0184(8) 0.0184(8) 0.0150(8) 0.0004(7) 0.0030(7) 0.0005(6)
O2 0.0221(8) 0.0205(8) 0.0179(9) -0.0037(7) 0.0031(7) 0.0009(6)
O3 0.0214(9) 0.0214(9) 0.0230(9) -0.0048(7) 0.0018(7) 0.0029(7)
O4 0.0181(8) 0.0194(8) 0.0182(8) 0.0036(7) 0.0017(7) -0.0019(6)
O5 0.0200(8) 0.0217(8) 0.0185(9) 0.0055(7) 0.0003(7) -0.0018(6)
O6 0.0164(8) 0.0173(8) 0.0179(8) -0.0018(7) 0.0026(6) 0.0023(6)
O7 0.0264(9) 0.0301(10) 0.0186(9) -0.0026(8) -0.0015(7) 0.0107(7)
O8 0.0190(8) 0.0202(8) 0.0165(8) 0.0037(7) 0.0014(7) -0.0033(6)
O9 0.0258(9) 0.0361(10) 0.0190(9) 0.0075(8) -0.0037(7) -0.0118(8)
O10 0.0222(8) 0.0219(9) 0.0208(9) -0.0040(7) 0.0072(7) -0.0040(7)
C1 0.0234(12) 0.0137(11) 0.0153(12) 0.0010(9) 0.0076(10) -0.0011(9)
C2 0.0222(12) 0.0154(11) 0.0166(12) -0.0008(10) 0.0064(9) 0.0009(9)
C3 0.0235(12) 0.0222(12) 0.0163(12) -0.0056(10) 0.0051(10) 0.0001(9)
C4 0.0261(13) 0.0214(12) 0.0199(13) -0.0029(10) 0.0060(10) -0.0004(10)
C5 0.0328(14) 0.0282(14) 0.0261(14) -0.0045(12) 0.0112(12) -0.0078(11)
C6 0.0257(14) 0.0504(18) 0.0280(15) -0.0026(14) 0.0089(12) -0.0122(12)
C7 0.0227(14) 0.064(2) 0.0335(17) 0.0081(16) 0.0033(12) 0.0034(13)
C8 0.0278(14) 0.0357(15) 0.0280(15) 0.0067(13) 0.0069(11) 0.0024(11)
C9 0.0248(12) 0.0177(12) 0.0227(13) 0.0021(10) 0.0061(10) 0.0020(9)
C10 0.0261(13) 0.0197(12) 0.0217(13) 0.0026(11) 0.0053(10) -0.0032(10)
C11 0.0356(15) 0.0310(14) 0.0228(14) 0.0093(12) 0.0051(12) -0.0023(11)
C12 0.066(2) 0.0273(15) 0.0353(18) 0.0141(14) 0.0048(16) 0.0113(14)
C13 0.091(3) 0.0198(14) 0.0404(19) 0.0012(14) 0.0070(18) 0.0150(16)
C14 0.0590(19) 0.0231(14) 0.0233(15) -0.0013(12) 0.0029(13) 0.0090(13)
C15 0.0231(12) 0.0118(10) 0.0186(12) -0.0026(9) 0.0050(10) 0.0023(9)
C16 0.0232(12) 0.0139(11) 0.0221(13) -0.0002(10) 0.0057(10) 0.0017(9)
C17 0.0341(14) 0.0176(12) 0.0189(13) -0.0009(10) 0.0045(11) 0.0046(10)
C18 0.0312(14) 0.0208(12) 0.0255(14) -0.0064(11) -0.0039(11) 0.0035(10)
C19 0.0244(13) 0.0242(13) 0.0335(15) -0.0041(12) 0.0014(11) -0.0022(10)
C20 0.0271(13) 0.0205(12) 0.0268(14) -0.0037(11) 0.0095(11) -0.0022(10)
C21 0.0185(11) 0.0131(10) 0.0174(12) 0.0013(9) 0.0047(9) 0.0022(8)
C22 0.0198(11) 0.0161(11) 0.0161(12) 0.0032(10) 0.0034(9) -0.0015(9)
C23 0.0229(12) 0.0126(10) 0.0188(12) 0.0007(10) 0.0007(10) -0.0011(9)
C24 0.0246(12) 0.0201(12) 0.0241(13) 0.0049(11) 0.0048(10) 0.0023(9)
C25 0.0285(14) 0.0265(13) 0.0313(15) 0.0071(12) -0.0015(12) 0.0080(11)
C26 0.0393(15) 0.0231(13) 0.0235(14) 0.0053(11) -0.0040(12) 0.0047(11)
C27 0.0363(14) 0.0186(12) 0.0201(13) 0.0043(11) 0.0050(11) -0.0003(10)
C28 0.0243(12) 0.0147(11) 0.0224(13) 0.0010(10) 0.0021(10) -0.0012(9)
C29 0.0188(11) 0.0176(11) 0.0179(12) 0.0059(10) 0.0047(9) 0.0002(9)
C30 0.0201(12) 0.0175(11) 0.0233(13) 0.0051(10) 0.0029(10) -0.0015(9)
C31 0.0276(13) 0.0201(12) 0.0249(14) 0.0017(11) 0.0087(11) 0.0010(10)
C32 0.0197(12) 0.0254(13) 0.0338(15) 0.0034(12) 0.0073(11) 0.0046(10)
C33 0.0201(12) 0.0297(14) 0.0313(15) 0.0009(12) -0.0008(11) -0.0010(10)
C34 0.0231(12) 0.0220(12) 0.0224(13) 0.0011(11) 0.0023(10) 0.0001(10)
C35 0.0185(11) 0.0177(11) 0.0187(12) 0.0020(10) -0.0027(9) 0.0010(9)
C36 0.0211(12) 0.0219(12) 0.0222(13) 0.0021(11) 0.0008(10) -0.0007(9)
C37 0.0270(13) 0.0188(12) 0.0296(14) 0.0038(11) -0.0074(11) -0.0046(10)
C38 0.0337(14) 0.0200(13) 0.0282(15) -0.0042(11) -0.0062(12) 0.0011(10)
C39 0.0334(15) 0.0275(14) 0.0265(14) -0.0071(12) 0.0042(12) 0.0003(11)
C40 0.0252(13) 0.0226(12) 0.0215(13) -0.0026(11) 0.0034(10) -0.0035(10)
C41 0.0147(11) 0.0156(11) 0.0189(12) 0.0003(10) 0.0029(9) -0.0003(8)
C42 0.0142(11) 0.0149(11) 0.0196(12) -0.0001(10) 0.0021(9) -0.0001(8)
C43 0.0159(11) 0.0160(11) 0.0161(11) -0.0042(9) 0.0045(9) 0.0006(8)
C44 0.0191(11) 0.0200(12) 0.0203(12) 0.0010(10) 0.0024(10) 0.0025(9)
C45 0.0258(13) 0.0207(12) 0.0236(13) 0.0024(11) 0.0085(11) -0.0028(10)
C46 0.0207(12) 0.0259(13) 0.0252(14) -0.0034(11) 0.0061(10) -0.0065(10)
C47 0.0161(11) 0.0280(13) 0.0216(13) -0.0025(11) 0.0002(10) -0.0008(9)
C48 0.0183(11) 0.0201(12) 0.0212(13) -0.0010(10) 0.0022(10) 0.0009(9)
C49 0.0104(10) 0.0190(11) 0.0228(13) 0.0014(10) 0.0031(9) 0.0012(8)
C50 0.0182(11) 0.0221(12) 0.0236(13) -0.0006(11) 0.0046(10) 0.0008(9)
C51 0.0231(12) 0.0325(14) 0.0189(13) 0.0021(11) 0.0049(10) 0.0028(10)
C52 0.0163(11) 0.0331(14) 0.0257(14) 0.0123(12) 0.0057(10) 0.0026(10)
C53 0.0132(11) 0.0213(12) 0.0353(15) 0.0072(11) 0.0049(10) -0.0001(9)
C54 0.0110(10) 0.0192(11) 0.0245(13) 0.0020(10) 0.0017(9) -0.0001(8)
C55 0.0163(11) 0.0176(11) 0.0166(12) 0.0019(10) 0.0043(9) 0.0020(9)
C56 0.0181(11) 0.0156(11) 0.0201(12) 0.0003(10) 0.0034(9) -0.0013(9)
C57 0.0228(12) 0.0142(11) 0.0251(13) -0.0003(10) 0.0068(10) 0.0016(9)
C58 0.0179(11) 0.0202(12) 0.0282(14) 0.0039(11) 0.0063(10) 0.0039(9)
C59 0.0166(11) 0.0225(12) 0.0294(14) 0.0029(11) 0.0033(10) -0.0029(9)
C60 0.0198(12) 0.0155(11) 0.0242(13) -0.0016(10) 0.0033(10) -0.0001(9)
C61 0.0148(11) 0.0195(11) 0.0181(12) 0.0026(10) 0.0025(9) 0.0012(9)
C62 0.0154(11) 0.0160(11) 0.0175(12) 0.0017(10) 0.0009(9) -0.0012(8)
C63 0.0159(11) 0.0194(11) 0.0138(11) -0.0010(10) 0.0031(9) -0.0027(9)
C64 0.0175(12) 0.0201(12) 0.0287(14) 0.0038(11) 0.0021(10) 0.0001(9)
C65 0.0152(11) 0.0261(13) 0.0337(15) 0.0055(12) 0.0026(10) 0.0015(9)
C66 0.0179(12) 0.0246(13) 0.0274(14) -0.0008(11) 0.0059(10) -0.0052(9)
C67 0.0243(12) 0.0166(11) 0.0264(14) 0.0013(11) 0.0068(10) -0.0018(9)
C68 0.0186(11) 0.0201(12) 0.0212(12) 0.0003(10) 0.0050(10) 0.0026(9)
C69 0.0096(10) 0.0205(11) 0.0198(12) 0.0007(10) 0.0017(9) -0.0007(8)
C70 0.0140(11) 0.0199(12) 0.0250(13) 0.0009(10) 0.0020(9) 0.0015(9)
C71 0.0153(11) 0.0205(12) 0.0374(16) -0.0068(11) 0.0021(11) 0.0016(9)
C72 0.0199(12) 0.0329(14) 0.0271(14) -0.0109(12) 0.0043(11) -0.0011(10)
C73 0.0245(13) 0.0326(14) 0.0200(13) 0.0004(11) 0.0024(10) -0.0018(10)
C74 0.0192(11) 0.0213(12) 0.0214(13) 0.0005(10) 0.0032(10) -0.0007(9)
C75 0.0167(11) 0.0174(11) 0.0146(11) 0.0039(9) 0.0051(9) -0.0018(9)
C76 0.0171(12) 0.0293(13) 0.0302(14) -0.0070(12) 0.0070(11) -0.0049(10)
C77 0.0273(14) 0.0285(14) 0.0457(18) -0.0144(13) 0.0144(13) -0.0035(11)
C78 0.0221(13) 0.0247(13) 0.0372(16) 0.0020(12) 0.0131(11) 0.0079(10)
C79 0.0175(12) 0.0303(14) 0.0230(13) 0.0050(11) 0.0020(10) 0.0016(10)
C80 0.0200(12) 0.0199(12) 0.0182(12) 0.0004(10) 0.0021(9) 0.0006(9)
C81 0.0239(13) 0.0322(14) 0.0215(13) -0.0009(11) 0.0071(10) -0.0027(10)
C83 0.0416(17) 0.0278(15) 0.0432(18) -0.0005(14) 0.0099(14) -0.0115(12)
C82 0.0381(18) 0.0304(15) 0.0363(18) -0.0052(13) 0.0141(13) -0.0103(12)
C84 0.0381(18) 0.0304(15) 0.0363(18) -0.0052(13) 0.0141(13) -0.0103(12)
O11 0.0155(8) 0.0275(9) 0.0177(9) 0.0005(7) 0.0028(7) 0.0040(6)
C85 0.0164(12) 0.0291(13) 0.0296(14) 0.0028(12) 0.0040(10) 0.0020(10)
C86 0.0220(13) 0.0331(14) 0.0306(15) 0.0052(12) 0.0034(11) 0.0071(11)
C87 0.0377(16) 0.0444(17) 0.0268(15) 0.0052(14) 0.0039(13) 0.0201(13)
C88 0.0289(13) 0.0346(15) 0.0165(12) 0.0008(11) 0.0022(10) 0.0117(11)
O13 0.0275(10) 0.0331(11) 0.0249(11) 0.0087(9) 0.0036(8) 0.0096(8)
C93 0.0275(10) 0.0331(11) 0.0249(11) 0.0087(9) 0.0036(8) 0.0096(8)
C94 0.0275(10) 0.0331(11) 0.0249(11) 0.0087(9) 0.0036(8) 0.0096(8)
C95 0.0275(10) 0.0331(11) 0.0249(11) 0.0087(9) 0.0036(8) 0.0096(8)
C96 0.0275(10) 0.0331(11) 0.0249(11) 0.0087(9) 0.0036(8) 0.0096(8)
O14 0.051(2) 0.038(2) 0.042(2) 0.0098(19) 0.0088(19) 0.0097(18)
C100 0.031(3) 0.045(3) 0.036(3) 0.005(3) 0.000(2) 0.014(2)
C99 0.051(4) 0.038(3) 0.047(4) 0.000(3) 0.009(3) 0.009(3)
C98 0.069(4) 0.036(3) 0.053(3) 0.000(2) 0.017(3) 0.020(2)
C97 0.069(4) 0.036(3) 0.053(3) 0.000(2) 0.017(3) 0.020(2)
O14A 0.045(2) 0.052(2) 0.070(3) -0.024(2) 0.004(2) -0.0036(16)
C97A 0.045(2) 0.052(2) 0.070(3) -0.024(2) 0.004(2) -0.0036(16)
C98A 0.045(2) 0.052(2) 0.070(3) -0.024(2) 0.004(2) -0.0036(16)
C99A 0.045(2) 0.052(2) 0.070(3) -0.024(2) 0.004(2) -0.0036(16)
C10A 0.045(2) 0.052(2) 0.070(3) -0.024(2) 0.004(2) -0.0036(16)

loop_
_atom_type_symbol
_atom_type_description
_atom_type_scat_dispersion_real
_atom_type_scat_dispersion_imag
_atom_type_scat_source
C C 0.0181 0.0091 'International Tables Vol C Tables 4.2.6.8 and 6.1.1.4'
H H 0.0000 0.0000 'International Tables Vol C Tables 4.2.6.8 and 6.1.1.4'
Co Co -2.3653 3.6143 'International Tables Vol C Tables 4.2.6.8 and 6.1.1.4'
O O 0.0492 0.0322 'International Tables Vol C Tables 4.2.6.8 and 6.1.1.4'

loop_
_geom_angle_atom_site_label_1
_geom_angle_atom_site_label_2
_geom_angle_atom_site_label_3
_geom_angle
_geom_angle_site_symmetry_1
_geom_angle_site_symmetry_3
_geom_angle_publ_flag
O1 Co1 O4 95.05(7) . . ?
O1 Co1 O10 91.52(7) . . ?
O1 Co1 O11 177.29(7) . . ?
O2 Co1 O1 92.78(7) . . ?
O2 Co1 O4 98.05(7) . . ?
O2 Co1 O6 173.71(7) . . ?
O2 Co1 O10 86.78(7) . . ?
O2 Co1 O11 85.56(7) . . ?
O4 Co1 O10 171.63(7) . . ?
O4 Co1 O11 87.30(7) . . ?
O6 Co1 O1 90.83(7) . . ?
O6 Co1 O4 86.74(7) . . ?
O6 Co1 O10 87.98(7) . . ?
O6 Co1 O11 90.63(7) . . ?
O11 Co1 O10 86.26(7) . . ?
O1 Co2 O8 89.19(7) . . ?
O1 Co2 O12 175.3(5) . . ?
O1 Co2 O12A 179.3(4) . . ?
O1 Co2 O12B 172.1(7) . . ?
O1 Co2 O13 89.8(3) . . ?
O1 Co2 O13A 90.1(4) . . ?
O3 Co2 O1 95.41(7) . . ?
O3 Co2 O5 92.33(7) . . ?
O3 Co2 O8 89.40(7) . . ?
O3 Co2 O12 89.1(5) . . ?
O3 Co2 O12A 85.0(5) . . ?
O3 Co2 O12B 92.2(7) . . ?
O3 Co2 O13 174.7(3) . . ?
O3 Co2 O13A 174.3(4) . . ?
O5 Co2 O1 93.33(7) . . ?
O5 Co2 O8 176.80(6) . . ?
O5 Co2 O12 87.7(2) . . ?
O5 Co2 O12A 87.1(2) . . ?
O5 Co2 O12B 88.3(3) . . ?
O5 Co2 O13 88.21(18) . . ?
O5 Co2 O13A 88.8(3) . . ?
O8 Co2 O12 89.7(2) . . ?
O8 Co2 O12A 90.3(2) . . ?
O8 Co2 O12B 88.9(3) . . ?
O8 Co2 O13 89.83(18) . . ?
O13 Co2 O12 85.6(6) . . ?
O13A Co2 O8 89.2(3) . . ?
O13A Co2 O12A 89.4(6) . . ?
Co1 O1 Co2 114.15(8) . . ?
Co1 O1 H1A 115.8(17) . . ?
Co1 O1 H1B 97.8(17) . . ?
Co2 O1 H1A 96.4(17) . . ?
Co2 O1 H1B 122.2(18) . . ?
H1A O1 H1B 112(3) . . ?
C1 O2 Co1 133.47(15) . . ?
C1 O3 Co2 134.29(16) . . ?
C21 O4 Co1 132.98(16) . . ?
C21 O5 Co2 135.24(15) . . ?
C41 O6 Co1 127.49(15) . . ?
C61 O8 Co2 126.73(15) . . ?
C81 O10 Co1 125.13(14) . . ?
C81 O10 C84A 110.0(6) . . ?
C84 O10 Co1 122.1(2) . . ?
C84 O10 C81 109.6(2) . . ?
C84A O10 Co1 124.9(5) . . ?
O2 C1 C2 115.5(2) . . ?
O3 C1 O2 126.5(2) . . ?
O3 C1 C2 118.0(2) . . ?
C3 C2 C1 105.40(18) . . ?
C3 C2 C9 109.6(2) . . ?
C3 C2 C15 112.7(2) . . ?
C9 C2 C1 109.47(19) . . ?
C15 C2 C1 110.30(19) . . ?
C15 C2 C9 109.37(19) . . ?
C4 C3 C2 119.5(2) . . ?
C4 C3 C8 117.9(2) . . ?
C8 C3 C2 122.6(2) . . ?
C3 C4 H4 119.4 . . ?
C5 C4 C3 121.2(2) . . ?
C5 C4 H4 119.4 . . ?
C4 C5 H5 120.1 . . ?
C6 C5 C4 119.8(3) . . ?
C6 C5 H5 120.1 . . ?
C5 C6 H6 120.0 . . ?
C7 C6 C5 120.0(3) . . ?
C7 C6 H6 120.0 . . ?
C6 C7 H7 119.9 . . ?
C6 C7 C8 120.1(3) . . ?
C8 C7 H7 119.9 . . ?
C3 C8 H8 119.5 . . ?
C7 C8 C3 121.0(3) . . ?
C7 C8 H8 119.5 . . ?
C10 C9 C2 123.1(2) . . ?
C14 C9 C2 118.9(2) . . ?
C14 C9 C10 117.8(2) . . ?
C9 C10 H10 119.7 . . ?
C11 C10 C9 120.6(2) . . ?
C11 C10 H10 119.7 . . ?
C10 C11 H11 119.6 . . ?
C12 C11 C10 120.8(3) . . ?
C12 C11 H11 119.6 . . ?
C11 C12 H12 120.4 . . ?
C11 C12 C13 119.3(3) . . ?
C13 C12 H12 120.4 . . ?
C12 C13 H13 120.0 . . ?
C14 C13 C12 120.1(3) . . ?
C14 C13 H13 120.0 . . ?
C9 C14 H14 119.3 . . ?
C13 C14 C9 121.4(3) . . ?
C13 C14 H14 119.3 . . ?
C16 C15 C2 123.1(2) . . ?
C16 C15 C20 117.7(2) . . ?
C20 C15 C2 119.1(2) . . ?
C15 C16 H16 119.4 . . ?
C15 C16 C17 121.1(2) . . ?
C17 C16 H16 119.4 . . ?
C16 C17 H17 119.7 . . ?
C18 C17 C16 120.6(2) . . ?
C18 C17 H17 119.7 . . ?
C17 C18 H18 120.6 . . ?
C17 C18 C19 118.9(2) . . ?
C19 C18 H18 120.6 . . ?
C18 C19 H19 119.8 . . ?
C20 C19 C18 120.5(2) . . ?
C20 C19 H19 119.8 . . ?
C15 C20 H20 119.4 . . ?
C19 C20 C15 121.2(2) . . ?
C19 C20 H20 119.4 . . ?
O4 C21 O5 126.5(2) . . ?
O4 C21 C22 119.5(2) . . ?
O5 C21 C22 114.0(2) . . ?
C23 C22 C21 115.11(19) . . ?
C29 C22 C21 103.93(18) . . ?
C29 C22 C23 111.6(2) . . ?
C29 C22 C35 114.48(19) . . ?
C35 C22 C21 108.85(19) . . ?
C35 C22 C23 103.23(18) . . ?
C24 C23 C22 120.4(2) . . ?
C28 C23 C22 121.3(2) . . ?
C28 C23 C24 117.5(2) . . ?
C23 C24 H24 119.6 . . ?
C25 C24 C23 120.9(2) . . ?
C25 C24 H24 119.6 . . ?
C24 C25 H25 119.7 . . ?
C24 C25 C26 120.7(2) . . ?
C26 C25 H25 119.7 . . ?
C25 C26 H26 120.4 . . ?
C27 C26 C25 119.2(2) . . ?
C27 C26 H26 120.4 . . ?
C26 C27 H27 119.9 . . ?
C26 C27 C28 120.2(2) . . ?
C28 C27 H27 119.9 . . ?
C23 C28 H28 119.2 . . ?
C27 C28 C23 121.5(2) . . ?
C27 C28 H28 119.2 . . ?
C30 C29 C22 118.9(2) . . ?
C34 C29 C22 122.9(2) . . ?
C34 C29 C30 118.1(2) . . ?
C29 C30 H30 119.4 . . ?
C31 C30 C29 121.2(2) . . ?
C31 C30 H30 119.4 . . ?
C30 C31 H31 120.1 . . ?
C32 C31 C30 119.9(2) . . ?
C32 C31 H31 120.1 . . ?
C31 C32 H32 120.3 . . ?
C33 C32 C31 119.5(2) . . ?
C33 C32 H32 120.3 . . ?
C32 C33 H33 119.7 . . ?
C32 C33 C34 120.7(2) . . ?
C34 C33 H33 119.7 . . ?
C29 C34 C33 120.6(2) . . ?
C29 C34 H34 119.7 . . ?
C33 C34 H34 119.7 . . ?
C36 C35 C22 119.5(2) . . ?
C40 C35 C22 122.1(2) . . ?
C40 C35 C36 117.8(2) . . ?
C35 C36 H36 119.3 . . ?
C37 C36 C35 121.3(2) . . ?
C37 C36 H36 119.3 . . ?
C36 C37 H37 119.8 . . ?
C36 C37 C38 120.3(2) . . ?
C38 C37 H37 119.8 . . ?
C37 C38 H38 120.6 . . ?
C39 C38 C37 118.9(2) . . ?
C39 C38 H38 120.6 . . ?
C38 C39 H39 119.7 . . ?
C38 C39 C40 120.6(3) . . ?
C40 C39 H39 119.7 . . ?
C35 C40 C39 121.1(2) . . ?
C35 C40 H40 119.5 . . ?
C39 C40 H40 119.5 . . ?
O6 C41 C42 115.8(2) . . ?
O7 C41 O6 125.8(2) . . ?
O7 C41 C42 118.2(2) . . ?
C43 C42 C41 101.01(18) . . ?
C49 C42 C41 112.98(19) . . ?
C49 C42 C43 112.79(19) . . ?
C49 C42 C55 104.79(18) . . ?
C55 C42 C41 112.18(19) . . ?
C55 C42 C43 113.40(19) . . ?
C44 C43 C42 119.8(2) . . ?
C48 C43 C42 121.4(2) . . ?
C48 C43 C44 118.3(2) . . ?
C43 C44 H44 119.6 . . ?
C45 C44 C43 120.9(2) . . ?
C45 C44 H44 119.6 . . ?
C44 C45 H45 120.0 . . ?
C46 C45 C44 120.0(2) . . ?
C46 C45 H45 120.0 . . ?
C45 C46 H46 120.3 . . ?
C47 C46 C45 119.4(2) . . ?
C47 C46 H46 120.3 . . ?
C46 C47 H47 119.8 . . ?
C46 C47 C48 120.4(2) . . ?
C48 C47 H47 119.8 . . ?
C43 C48 C47 120.9(2) . . ?
C43 C48 H48 119.6 . . ?
C47 C48 H48 119.6 . . ?
C50 C49 C42 118.3(2) . . ?
C50 C49 C54 117.8(2) . . ?
C54 C49 C42 123.5(2) . . ?
C49 C50 H50 119.2 . . ?
C51 C50 C49 121.5(2) . . ?
C51 C50 H50 119.2 . . ?
C50 C51 H51 120.1 . . ?
C50 C51 C52 119.8(2) . . ?
C52 C51 H51 120.1 . . ?
C51 C52 H52 120.3 . . ?
C53 C52 C51 119.5(2) . . ?
C53 C52 H52 120.3 . . ?
C52 C53 H53 119.7 . . ?
C52 C53 C54 120.5(2) . . ?
C54 C53 H53 119.7 . . ?
C49 C54 H54 119.6 . . ?
C53 C54 C49 120.8(2) . . ?
C53 C54 H54 119.6 . . ?
C56 C55 C42 122.1(2) . . ?
C56 C55 C60 118.3(2) . . ?
C60 C55 C42 119.2(2) . . ?
C55 C56 H56 119.6 . . ?
C55 C56 C57 120.8(2) . . ?
C57 C56 H56 119.6 . . ?
C56 C57 H57 119.8 . . ?
C58 C57 C56 120.4(2) . . ?
C58 C57 H57 119.8 . . ?
C57 C58 H58 120.2 . . ?
C57 C58 C59 119.5(2) . . ?
C59 C58 H58 120.2 . . ?
C58 C59 H59 120.0 . . ?
C60 C59 C58 120.1(2) . . ?
C60 C59 H59 120.0 . . ?
C55 C60 H60 119.6 . . ?
C59 C60 C55 120.9(2) . . ?
C59 C60 H60 119.6 . . ?
O8 C61 C62 116.7(2) . . ?
O9 C61 O8 125.9(2) . . ?
O9 C61 C62 117.2(2) . . ?
C63 C62 C61 110.95(18) . . ?
C69 C62 C61 114.03(19) . . ?
C69 C62 C63 105.87(18) . . ?
C69 C62 C75 112.58(18) . . ?
C75 C62 C61 100.64(18) . . ?
C75 C62 C63 112.97(19) . . ?
C64 C63 C62 118.5(2) . . ?
C68 C63 C62 123.6(2) . . ?
C68 C63 C64 117.8(2) . . ?
C63 C64 H64 119.4 . . ?
C65 C64 C63 121.3(2) . . ?
C65 C64 H64 119.4 . . ?
C64 C65 H65 120.0 . . ?
C66 C65 C64 120.0(2) . . ?
C66 C65 H65 120.0 . . ?
C65 C66 H66 120.4 . . ?
C67 C66 C65 119.3(2) . . ?
C67 C66 H66 120.4 . . ?
C66 C67 H67 119.7 . . ?
C66 C67 C68 120.7(2) . . ?
C68 C67 H67 119.7 . . ?
C63 C68 C67 120.9(2) . . ?
C63 C68 H68 119.6 . . ?
C67 C68 H68 119.6 . . ?
C70 C69 C62 123.9(2) . . ?
C70 C69 C74 117.6(2) . . ?
C74 C69 C62 118.3(2) . . ?
C69 C70 H70 119.8 . . ?
C71 C70 C69 120.5(2) . . ?
C71 C70 H70 119.8 . . ?
C70 C71 H71 119.6 . . ?
C72 C71 C70 120.9(2) . . ?
C72 C71 H71 119.6 . . ?
C71 C72 H72 120.5 . . ?
C71 C72 C73 119.1(2) . . ?
C73 C72 H72 120.5 . . ?
C72 C73 H73 119.9 . . ?
C74 C73 C72 120.2(3) . . ?
C74 C73 H73 119.9 . . ?
C69 C74 H74 119.2 . . ?
C73 C74 C69 121.7(2) . . ?
C73 C74 H74 119.2 . . ?
C76 C75 C62 119.2(2) . . ?
C80 C75 C62 122.0(2) . . ?
C80 C75 C76 118.4(2) . . ?
C75 C76 H76 119.5 . . ?
C77 C76 C75 120.9(2) . . ?
C77 C76 H76 119.5 . . ?
C76 C77 H77 119.8 . . ?
C76 C77 C78 120.3(3) . . ?
C78 C77 H77 119.8 . . ?
C77 C78 H78 120.3 . . ?
C79 C78 C77 119.4(2) . . ?
C79 C78 H78 120.3 . . ?
C78 C79 H79 119.9 . . ?
C78 C79 C80 120.3(2) . . ?
C80 C79 H79 119.9 . . ?
C75 C80 C79 120.7(2) . . ?
C75 C80 H80 119.7 . . ?
C79 C80 H80 119.7 . . ?
O10 C81 H81A 110.9 . . ?
O10 C81 H81B 110.9 . . ?
O10 C81 H81C 110.8 . . ?
O10 C81 H81D 110.8 . . ?
O10 C81 C82 104.5(2) . . ?
O10 C81 C82A 104.6(4) . . ?
H81A C81 H81B 108.9 . . ?
H81C C81 H81D 108.9 . . ?
C82 C81 H81A 110.9 . . ?
C82 C81 H81B 110.9 . . ?
C82A C81 H81C 110.8 . . ?
C82A C81 H81D 110.8 . . ?
H83A C83 H83B 108.8 . . ?
H83C C83 H83D 108.2 . . ?
C82 C83 H83A 110.7 . . ?
C82 C83 H83B 110.7 . . ?
C84 C83 H83A 110.7 . . ?
C84 C83 H83B 110.7 . . ?
C84 C83 C82 105.0(3) . . ?
C82A C83 H83C 109.7 . . ?
C82A C83 H83D 109.7 . . ?
C82A C83 C84A 109.9(6) . . ?
C84A C83 H83C 109.7 . . ?
C84A C83 H83D 109.7 . . ?
C81 C82 C83 102.1(3) . . ?
C81 C82 H82A 111.4 . . ?
C81 C82 H82B 111.4 . . ?
C83 C82 H82A 111.4 . . ?
C83 C82 H82B 111.4 . . ?
H82A C82 H82B 109.2 . . ?
O10 C84 C83 107.0(3) . . ?
O10 C84 H84A 110.3 . . ?
O10 C84 H84B 110.3 . . ?
C83 C84 H84A 110.3 . . ?
C83 C84 H84B 110.3 . . ?
H84A C84 H84B 108.6 . . ?
C81 C82A H82C 111.5 . . ?
C81 C82A H82D 111.5 . . ?
C83 C82A C81 101.5(6) . . ?
C83 C82A H82C 111.5 . . ?
C83 C82A H82D 111.5 . . ?
H82C C82A H82D 109.3 . . ?
O10 C84A C83 102.6(8) . . ?
O10 C84A H84C 111.3 . . ?
O10 C84A H84D 111.3 . . ?
C83 C84A H84C 111.3 . . ?
C83 C84A H84D 111.3 . . ?
H84C C84A H84D 109.2 . . ?
C85 O11 Co1 123.85(14) . . ?
C88 O11 Co1 122.01(13) . . ?
C88 O11 C85 105.10(18) . . ?
O11 C85 H85A 111.0 . . ?
O11 C85 H85B 111.0 . . ?
O11 C85 C86 103.67(19) . . ?
H85A C85 H85B 109.0 . . ?
C86 C85 H85A 111.0 . . ?
C86 C85 H85B 111.0 . . ?
C85 C86 H86A 110.9 . . ?
C85 C86 H86B 110.9 . . ?
H86A C86 H86B 108.9 . . ?
C87 C86 C85 104.2(2) . . ?
C87 C86 H86A 110.9 . . ?
C87 C86 H86B 110.9 . . ?
C86 C87 H87A 110.7 . . ?
C86 C87 H87B 110.7 . . ?
C86 C87 C88 105.0(2) . . ?
H87A C87 H87B 108.8 . . ?
C88 C87 H87A 110.7 . . ?
C88 C87 H87B 110.7 . . ?
O11 C88 C87 104.80(19) . . ?
O11 C88 H88A 110.8 . . ?
O11 C88 H88B 110.8 . . ?
C87 C88 H88A 110.8 . . ?
C87 C88 H88B 110.8 . . ?
H88A C88 H88B 108.9 . . ?
C89 O12 Co2 124.9(5) . . ?
C89 O12 C92 108.9(5) . . ?
C92 O12 Co2 125.6(5) . . ?
O12 C89 H89A 111.7 . . ?
O12 C89 H89B 111.7 . . ?
O12 C89 C90 100.5(5) . . ?
H89A C89 H89B 109.4 . . ?
C90 C89 H89A 111.7 . . ?
C90 C89 H89B 111.7 . . ?
C89 C90 H90A 111.8 . . ?
C89 C90 H90B 111.8 . . ?
H90A C90 H90B 109.6 . . ?
C91 C90 C89 99.7(4) . . ?
C91 C90 H90A 111.8 . . ?
C91 C90 H90B 111.8 . . ?
C90 C91 H91A 111.6 . . ?
C90 C91 H91B 111.6 . . ?
C90 C91 C92 100.7(4) . . ?
H91A C91 H91B 109.4 . . ?
C92 C91 H91A 111.6 . . ?
C92 C91 H91B 111.6 . . ?
O12 C92 C91 105.7(5) . . ?
O12 C92 H92A 110.6 . . ?
O12 C92 H92B 110.6 . . ?
C91 C92 H92A 110.6 . . ?
C91 C92 H92B 110.6 . . ?
H92A C92 H92B 108.7 . . ?
C89A O12A Co2 124.5(6) . . ?
C89A O12A C92A 108.6(6) . . ?
C92A O12A Co2 126.9(6) . . ?
O12A C89A H89C 110.7 . . ?
O12A C89A H89D 110.7 . . ?
O12A C89A C90A 105.3(5) . . ?
H89C C89A H89D 108.8 . . ?
C90A C89A H89C 110.7 . . ?
C90A C89A H89D 110.7 . . ?
C89A C90A H90C 111.4 . . ?
C89A C90A H90D 111.4 . . ?
H90C C90A H90D 109.2 . . ?
C91A C90A C89A 102.0(5) . . ?
C91A C90A H90C 111.4 . . ?
C91A C90A H90D 111.4 . . ?
C90A C91A H91C 111.7 . . ?
C90A C91A H91D 111.7 . . ?
H91C C91A H91D 109.5 . . ?
C92A C91A C90A 100.4(5) . . ?
C92A C91A H91C 111.7 . . ?
C92A C91A H91D 111.7 . . ?
O12A C92A C91A 104.8(6) . . ?
O12A C92A H92C 110.8 . . ?
O12A C92A H92D 110.8 . . ?
C91A C92A H92C 110.8 . . ?
C91A C92A H92D 110.8 . . ?
H92C C92A H92D 108.9 . . ?
C89B O12B Co2 125.5(8) . . ?
C89B O12B C92B 105.9(7) . . ?
C92B O12B Co2 122.3(7) . . ?
O12B C89B H89E 110.2 . . ?
O12B C89B H89F 110.2 . . ?
O12B C89B C90B 107.7(6) . . ?
H89E C89B H89F 108.5 . . ?
C90B C89B H89E 110.2 . . ?
C90B C89B H89F 110.2 . . ?
C89B C90B H90E 110.7 . . ?
C89B C90B H90F 110.7 . . ?
H90E C90B H90F 108.8 . . ?
C91B C90B C89B 105.2(6) . . ?
C91B C90B H90E 110.7 . . ?
C91B C90B H90F 110.7 . . ?
C90B C91B H91E 111.1 . . ?
C90B C91B H91F 111.1 . . ?
C90B C91B C92B 103.3(6) . . ?
H91E C91B H91F 109.1 . . ?
C92B C91B H91E 111.1 . . ?
C92B C91B H91F 111.1 . . ?
O12B C92B C91B 107.1(6) . . ?
O12B C92B H92E 110.3 . . ?
O12B C92B H92F 110.3 . . ?
C91B C92B H92E 110.3 . . ?
C91B C92B H92F 110.3 . . ?
H92E C92B H92F 108.5 . . ?
C93 O13 Co2 126.7(4) . . ?
C93 O13 C96 110.5(4) . . ?
C96 O13 Co2 122.6(4) . . ?
O13 C93 H93A 110.7 . . ?
O13 C93 H93B 110.7 . . ?
O13 C93 C94 105.0(4) . . ?
H93A C93 H93B 108.8 . . ?
C94 C93 H93A 110.7 . . ?
C94 C93 H93B 110.7 . . ?
C93 C94 H94A 111.2 . . ?
C93 C94 H94B 111.2 . . ?
H94A C94 H94B 109.1 . . ?
C95 C94 C93 102.8(3) . . ?
C95 C94 H94A 111.2 . . ?
C95 C94 H94B 111.2 . . ?
C94 C95 H95A 111.2 . . ?
C94 C95 H95B 111.2 . . ?
H95A C95 H95B 109.2 . . ?
C96 C95 C94 102.6(3) . . ?
C96 C95 H95A 111.2 . . ?
C96 C95 H95B 111.2 . . ?
O13 C96 C95 104.5(4) . . ?
O13 C96 H96A 110.8 . . ?
O13 C96 H96B 110.8 . . ?
C95 C96 H96A 110.8 . . ?
C95 C96 H96B 110.8 . . ?
H96A C96 H96B 108.9 . . ?
C93A O13A Co2 122.9(6) . . ?
C93A O13A C96A 105.4(6) . . ?
C96A O13A Co2 126.3(6) . . ?
C93B O13A Co2 123.5(6) . . ?
C93B O13A C96A 109.5(6) . . ?
O13A C93A H93C 110.9 . . ?
O13A C93A H93D 110.9 . . ?
O13A C93A C94A 104.4(6) . . ?
H93C C93A H93D 108.9 . . ?
C94A C93A H93C 110.9 . . ?
C94A C93A H93D 110.9 . . ?
C93A C94A H94C 111.1 . . ?
C93A C94A H94D 111.1 . . ?
H94E C94A H94F 108.7 . . ?
H94C C94A H94D 109.1 . . ?
C95A C94A C93A 103.1(5) . . ?
C95A C94A H94E 110.5 . . ?
C95A C94A H94F 110.5 . . ?
C95A C94A H94C 111.1 . . ?
C95A C94A H94D 111.1 . . ?
C95A C94A C93B 106.0(5) . . ?
C93B C94A H94E 110.5 . . ?
C93B C94A H94F 110.5 . . ?
C94A C95A H95C 110.6 . . ?
C94A C95A H95D 110.6 . . ?
H95C C95A H95D 108.7 . . ?
C96A C95A C94A 105.6(4) . . ?
C96A C95A H95C 110.6 . . ?
C96A C95A H95D 110.6 . . ?
O13A C96A C95A 108.8(5) . . ?
O13A C96A H96C 109.9 . . ?
O13A C96A H96D 109.9 . . ?
C95A C96A H96C 109.9 . . ?
C95A C96A H96D 109.9 . . ?
H96C C96A H96D 108.3 . . ?
O13A C93B C94A 105.6(6) . . ?
O13A C93B H93E 110.6 . . ?
O13A C93B H93F 110.6 . . ?
C94A C93B H93E 110.6 . . ?
C94A C93B H93F 110.6 . . ?
H93E C93B H93F 108.8 . . ?
C100 O14 C97 106.8(4) . . ?
O14 C100 H10A 111.0 . . ?
O14 C100 H10B 111.0 . . ?
O14 C100 C99 103.9(4) . . ?
H10A C100 H10B 109.0 . . ?
C99 C100 H10A 111.0 . . ?
C99 C100 H10B 111.0 . . ?
C100 C99 H99A 111.3 . . ?
C100 C99 H99B 111.3 . . ?
C100 C99 C98 102.5(4) . . ?
H99A C99 H99B 109.2 . . ?
C98 C99 H99A 111.3 . . ?
C98 C99 H99B 111.3 . . ?
C99 C98 H98A 111.2 . . ?
C99 C98 H98B 111.2 . . ?
H98A C98 H98B 109.1 . . ?
C97 C98 C99 103.0(4) . . ?
C97 C98 H98A 111.2 . . ?
C97 C98 H98B 111.2 . . ?
O14 C97 C98 107.8(5) . . ?
O14 C97 H97A 110.1 . . ?
O14 C97 H97B 110.1 . . ?
C98 C97 H97A 110.1 . . ?
C98 C97 H97B 110.1 . . ?
H97A C97 H97B 108.5 . . ?
C10A O14A C97A 101.3(5) . . ?
O14A C97A H97C 110.8 . . ?
O14A C97A H97D 110.8 . . ?
O14A C97A C98A 104.7(5) . . ?
H97C C97A H97D 108.9 . . ?
C98A C97A H97C 110.8 . . ?
C98A C97A H97D 110.8 . . ?
C97A C98A H98C 110.5 . . ?
C97A C98A H98D 110.5 . . ?
H98C C98A H98D 108.7 . . ?
C99A C98A C97A 106.0(5) . . ?
C99A C98A H98C 110.5 . . ?
C99A C98A H98D 110.5 . . ?
C98A C99A H99C 110.7 . . ?
C98A C99A H99D 110.7 . . ?
C98A C99A C10A 105.4(5) . . ?
H99C C99A H99D 108.8 . . ?
C10A C99A H99C 110.7 . . ?
C10A C99A H99D 110.7 . . ?
O14A C10A H10C 109.7 . . ?
O14A C10A H10D 109.7 . . ?
C99A C10A O14A 109.7(6) . . ?
C99A C10A H10C 109.7 . . ?
C99A C10A H10D 109.7 . . ?
H10C C10A H10D 108.2 . . ?

loop_
_geom_bond_atom_site_label_1
_geom_bond_atom_site_label_2
_geom_bond_distance
_geom_bond_site_symmetry_2
_geom_bond_publ_flag
Co1 O1 2.0676(17) . ?
Co1 O2 2.0477(18) . ?
Co1 O4 2.0859(17) . ?
Co1 O6 2.0640(17) . ?
Co1 O10 2.1662(18) . ?
Co1 O11 2.1302(17) . ?
Co2 O1 2.0892(17) . ?
Co2 O3 2.0399(18) . ?
Co2 O5 2.0816(18) . ?
Co2 O8 2.1096(17) . ?
Co2 O12 2.124(7) . ?
Co2 O12A 2.144(8) . ?
Co2 O12B 2.116(9) . ?
Co2 O13 2.116(5) . ?
Co2 O13A 2.105(7) . ?
O1 H1A 0.91(2) . ?
O1 H1B 0.90(2) . ?
O2 C1 1.262(3) . ?
O3 C1 1.246(3) . ?
O4 C21 1.250(3) . ?
O5 C21 1.262(3) . ?
O6 C41 1.267(3) . ?
O7 C41 1.251(3) . ?
O8 C61 1.262(3) . ?
O9 C61 1.251(3) . ?
O10 C81 1.451(3) . ?
O10 C84 1.421(5) . ?
O10 C84A 1.489(13) . ?
C1 C2 1.569(3) . ?
C2 C3 1.543(3) . ?
C2 C9 1.548(3) . ?
C2 C15 1.543(3) . ?
C3 C4 1.394(4) . ?
C3 C8 1.395(4) . ?
C4 H4 0.9500 . ?
C4 C5 1.390(4) . ?
C5 H5 0.9500 . ?
C5 C6 1.382(4) . ?
C6 H6 0.9500 . ?
C6 C7 1.378(4) . ?
C7 H7 0.9500 . ?
C7 C8 1.389(4) . ?
C8 H8 0.9500 . ?
C9 C10 1.401(4) . ?
C9 C14 1.390(4) . ?
C10 H10 0.9500 . ?
C10 C11 1.384(4) . ?
C11 H11 0.9500 . ?
C11 C12 1.378(4) . ?
C12 H12 0.9500 . ?
C12 C13 1.387(5) . ?
C13 H13 0.9500 . ?
C13 C14 1.386(4) . ?
C14 H14 0.9500 . ?
C15 C16 1.385(3) . ?
C15 C20 1.402(3) . ?
C16 H16 0.9500 . ?
C16 C17 1.397(4) . ?
C17 H17 0.9500 . ?
C17 C18 1.379(4) . ?
C18 H18 0.9500 . ?
C18 C19 1.392(4) . ?
C19 H19 0.9500 . ?
C19 C20 1.383(4) . ?
C20 H20 0.9500 . ?
C21 C22 1.575(3) . ?
C22 C23 1.546(3) . ?
C22 C29 1.538(3) . ?
C22 C35 1.541(3) . ?
C23 C24 1.403(3) . ?
C23 C28 1.393(3) . ?
C24 H24 0.9500 . ?
C24 C25 1.388(4) . ?
C25 H25 0.9500 . ?
C25 C26 1.388(4) . ?
C26 H26 0.9500 . ?
C26 C27 1.380(4) . ?
C27 H27 0.9500 . ?
C27 C28 1.392(4) . ?
C28 H28 0.9500 . ?
C29 C30 1.400(3) . ?
C29 C34 1.390(3) . ?
C30 H30 0.9500 . ?
C30 C31 1.390(3) . ?
C31 H31 0.9500 . ?
C31 C32 1.387(4) . ?
C32 H32 0.9500 . ?
C32 C33 1.383(4) . ?
C33 H33 0.9500 . ?
C33 C34 1.393(4) . ?
C34 H34 0.9500 . ?
C35 C36 1.397(3) . ?
C35 C40 1.389(3) . ?
C36 H36 0.9500 . ?
C36 C37 1.385(4) . ?
C37 H37 0.9500 . ?
C37 C38 1.389(4) . ?
C38 H38 0.9500 . ?
C38 C39 1.388(4) . ?
C39 H39 0.9500 . ?
C39 C40 1.391(4) . ?
C40 H40 0.9500 . ?
C41 C42 1.556(3) . ?
C42 C43 1.546(3) . ?
C42 C49 1.535(3) . ?
C42 C55 1.537(3) . ?
C43 C44 1.395(3) . ?
C43 C48 1.389(3) . ?
C44 H44 0.9500 . ?
C44 C45 1.393(3) . ?
C45 H45 0.9500 . ?
C45 C46 1.388(4) . ?
C46 H46 0.9500 . ?
C46 C47 1.382(4) . ?
C47 H47 0.9500 . ?
C47 C48 1.390(3) . ?
C48 H48 0.9500 . ?
C49 C50 1.395(3) . ?
C49 C54 1.400(3) . ?
C50 H50 0.9500 . ?
C50 C51 1.387(4) . ?
C51 H51 0.9500 . ?
C51 C52 1.391(4) . ?
C52 H52 0.9500 . ?
C52 C53 1.384(4) . ?
C53 H53 0.9500 . ?
C53 C54 1.388(4) . ?
C54 H54 0.9500 . ?
C55 C56 1.387(3) . ?
C55 C60 1.403(3) . ?
C56 H56 0.9500 . ?
C56 C57 1.394(3) . ?
C57 H57 0.9500 . ?
C57 C58 1.382(3) . ?
C58 H58 0.9500 . ?
C58 C59 1.388(4) . ?
C59 H59 0.9500 . ?
C59 C60 1.386(3) . ?
C60 H60 0.9500 . ?
C61 C62 1.563(3) . ?
C62 C63 1.544(3) . ?
C62 C69 1.533(3) . ?
C62 C75 1.540(3) . ?
C63 C64 1.398(3) . ?
C63 C68 1.390(3) . ?
C64 H64 0.9500 . ?
C64 C65 1.390(3) . ?
C65 H65 0.9500 . ?
C65 C66 1.387(4) . ?
C66 H66 0.9500 . ?
C66 C67 1.380(3) . ?
C67 H67 0.9500 . ?
C67 C68 1.392(3) . ?
C68 H68 0.9500 . ?
C69 C70 1.398(3) . ?
C69 C74 1.400(3) . ?
C70 H70 0.9500 . ?
C70 C71 1.394(4) . ?
C71 H71 0.9500 . ?
C71 C72 1.383(4) . ?
C72 H72 0.9500 . ?
C72 C73 1.389(4) . ?
C73 H73 0.9500 . ?
C73 C74 1.379(4) . ?
C74 H74 0.9500 . ?
C75 C76 1.390(4) . ?
C75 C80 1.387(3) . ?
C76 H76 0.9500 . ?
C76 C77 1.384(4) . ?
C77 H77 0.9500 . ?
C77 C78 1.387(4) . ?
C78 H78 0.9500 . ?
C78 C79 1.378(4) . ?
C79 H79 0.9500 . ?
C79 C80 1.396(3) . ?
C80 H80 0.9500 . ?
C81 H81A 0.9900 . ?
C81 H81B 0.9900 . ?
C81 H81C 0.9900 . ?
C81 H81D 0.9900 . ?
C81 C82 1.514(4) . ?
C81 C82A 1.550(10) . ?
C83 H83A 0.9900 . ?
C83 H83B 0.9900 . ?
C83 H83C 0.9900 . ?
C83 H83D 0.9900 . ?
C83 C82 1.534(5) . ?
C83 C84 1.515(5) . ?
C83 C82A 1.511(8) . ?
C83 C84A 1.536(14) . ?
C82 H82A 0.9900 . ?
C82 H82B 0.9900 . ?
C84 H84A 0.9900 . ?
C84 H84B 0.9900 . ?
C82A H82C 0.9900 . ?
C82A H82D 0.9900 . ?
C84A H84C 0.9900 . ?
C84A H84D 0.9900 . ?
O11 C85 1.447(3) . ?
O11 C88 1.446(3) . ?
C85 H85A 0.9900 . ?
C85 H85B 0.9900 . ?
C85 C86 1.526(3) . ?
C86 H86A 0.9900 . ?
C86 H86B 0.9900 . ?
C86 C87 1.522(4) . ?
C87 H87A 0.9900 . ?
C87 H87B 0.9900 . ?
C87 C88 1.525(3) . ?
C88 H88A 0.9900 . ?
C88 H88B 0.9900 . ?
O12 C89 1.451(7) . ?
O12 C92 1.453(6) . ?
C89 H89A 0.9900 . ?
C89 H89B 0.9900 . ?
C89 C90 1.565(6) . ?
C90 H90A 0.9900 . ?
C90 H90B 0.9900 . ?
C90 C91 1.489(6) . ?
C91 H91A 0.9900 . ?
C91 H91B 0.9900 . ?
C91 C92 1.514(6) . ?
C92 H92A 0.9900 . ?
C92 H92B 0.9900 . ?
O12A C89A 1.438(7) . ?
O12A C92A 1.454(7) . ?
C89A H89C 0.9900 . ?
C89A H89D 0.9900 . ?
C89A C90A 1.532(7) . ?
C90A H90C 0.9900 . ?
C90A H90D 0.9900 . ?
C90A C91A 1.507(7) . ?
C91A H91C 0.9900 . ?
C91A H91D 0.9900 . ?
C91A C92A 1.496(7) . ?
C92A H92C 0.9900 . ?
C92A H92D 0.9900 . ?
O12B C89B 1.437(7) . ?
O12B C92B 1.444(7) . ?
C89B H89E 0.9900 . ?
C89B H89F 0.9900 . ?
C89B C90B 1.527(7) . ?
C90B H90E 0.9900 . ?
C90B H90F 0.9900 . ?
C90B C91B 1.459(7) . ?
C91B H91E 0.9900 . ?
C91B H91F 0.9900 . ?
C91B C92B 1.490(7) . ?
C92B H92E 0.9900 . ?
C92B H92F 0.9900 . ?
O13 C93 1.432(6) . ?
O13 C96 1.460(6) . ?
C93 H93A 0.9900 . ?
C93 H93B 0.9900 . ?
C93 C94 1.528(5) . ?
C94 H94A 0.9900 . ?
C94 H94B 0.9900 . ?
C94 C95 1.509(5) . ?
C95 H95A 0.9900 . ?
C95 H95B 0.9900 . ?
C95 C96 1.506(5) . ?
C96 H96A 0.9900 . ?
C96 H96B 0.9900 . ?
O13A C93A 1.442(7) . ?
O13A C96A 1.445(7) . ?
O13A C93B 1.434(7) . ?
C93A H93C 0.9900 . ?
C93A H93D 0.9900 . ?
C93A C94A 1.527(7) . ?
C94A H94E 0.9900 . ?
C94A H94F 0.9900 . ?
C94A H94C 0.9900 . ?
C94A H94D 0.9900 . ?
C94A C95A 1.509(6) . ?
C94A C93B 1.513(7) . ?
C95A H95C 0.9900 . ?
C95A H95D 0.9900 . ?
C95A C96A 1.470(6) . ?
C96A H96C 0.9900 . ?
C96A H96D 0.9900 . ?
C93B H93E 0.9900 . ?
C93B H93F 0.9900 . ?
O14 C100 1.421(5) . ?
O14 C97 1.430(7) . ?
C100 H10A 0.9900 . ?
C100 H10B 0.9900 . ?
C100 C99 1.529(6) . ?
C99 H99A 0.9900 . ?
C99 H99B 0.9900 . ?
C99 C98 1.544(6) . ?
C98 H98A 0.9900 . ?
C98 H98B 0.9900 . ?
C98 C97 1.534(6) . ?
C97 H97A 0.9900 . ?
C97 H97B 0.9900 . ?
O14A C97A 1.486(6) . ?
O14A C10A 1.480(7) . ?
C97A H97C 0.9900 . ?
C97A H97D 0.9900 . ?
C97A C98A 1.523(7) . ?
C98A H98C 0.9900 . ?
C98A H98D 0.9900 . ?
C98A C99A 1.468(7) . ?
C99A H99C 0.9900 . ?
C99A H99D 0.9900 . ?
C99A C10A 1.471(7) . ?
C10A H10C 0.9900 . ?
C10A H10D 0.9900 . ?

loop_
_geom_hbond_atom_site_label_D
_geom_hbond_atom_site_label_H
_geom_hbond_atom_site_label_A
_geom_hbond_distance_DH
_geom_hbond_distance_HA
_geom_hbond_distance_DA
_geom_hbond_angle_DHA
_geom_hbond_site_symmetry_A
_geom_hbond_publ_flag
O1 H1A O8 0.91(2) 2.49(3) 2.948(3) 112(2) . yes
O1 H1A O9 0.91(2) 1.60(2) 2.508(2) 173(3) . yes
O1 H1B O7 0.90(2) 1.63(2) 2.530(2) 171(3) . yes

loop_
_geom_torsion_atom_site_label_1
_geom_torsion_atom_site_label_2
_geom_torsion_atom_site_label_3
_geom_torsion_atom_site_label_4
_geom_torsion
_geom_torsion_site_symmetry_1
_geom_torsion_site_symmetry_2
_geom_torsion_site_symmetry_3
_geom_torsion_site_symmetry_4
_geom_torsion_publ_flag
Co1 O2 C1 O3 -16.3(4) . . . . ?
Co1 O2 C1 C2 164.26(15) . . . . ?
Co1 O4 C21 O5 1.7(4) . . . . ?
Co1 O4 C21 C22 -178.09(15) . . . . ?
Co1 O6 C41 O7 8.3(3) . . . . ?
Co1 O6 C41 C42 -176.84(13) . . . . ?
Co1 O10 C81 C82 170.0(2) . . . . ?
Co1 O10 C81 C82A -147.3(4) . . . . ?
Co1 O10 C84 C83 173.0(2) . . . . ?
Co1 O10 C84A C83 161.6(3) . . . . ?
Co1 O11 C85 C86 170.57(15) . . . . ?
Co1 O11 C88 C87 -173.61(17) . . . . ?
Co2 O3 C1 O2 3.5(4) . . . . ?
Co2 O3 C1 C2 -177.13(15) . . . . ?
Co2 O5 C21 O4 -2.4(4) . . . . ?
Co2 O5 C21 C22 177.45(15) . . . . ?
Co2 O8 C61 O9 3.2(4) . . . . ?
Co2 O8 C61 C62 177.87(14) . . . . ?
Co2 O12 C89 C90 161.6(11) . . . . ?
Co2 O12 C92 C91 169.5(10) . . . . ?
Co2 O12A C89A C90A -176.4(9) . . . . ?
Co2 O12A C92A C91A -156.7(10) . . . . ?
Co2 O12B C89B C90B 162.3(12) . . . . ?
Co2 O12B C92B C91B 179.4(12) . . . . ?
Co2 O13 C93 C94 -176.8(6) . . . . ?
Co2 O13 C96 C95 -159.5(5) . . . . ?
Co2 O13A C93A C94A 169.3(9) . . . . ?
Co2 O13A C96A C95A 178.8(8) . . . . ?
Co2 O13A C93B C94A -169.2(9) . . . . ?
O2 C1 C2 C3 48.6(3) . . . . ?
O2 C1 C2 C9 -69.1(3) . . . . ?
O2 C1 C2 C15 170.47(19) . . . . ?
O3 C1 C2 C3 -130.8(2) . . . . ?
O3 C1 C2 C9 111.4(2) . . . . ?
O3 C1 C2 C15 -9.0(3) . . . . ?
O4 C21 C22 C23 -4.8(3) . . . . ?
O4 C21 C22 C29 -127.1(2) . . . . ?
O4 C21 C22 C35 110.5(2) . . . . ?
O5 C21 C22 C23 175.4(2) . . . . ?
O5 C21 C22 C29 53.0(3) . . . . ?
O5 C21 C22 C35 -69.4(2) . . . . ?
O6 C41 C42 C43 -72.4(2) . . . . ?
O6 C41 C42 C49 48.4(3) . . . . ?
O6 C41 C42 C55 166.56(19) . . . . ?
O7 C41 C42 C43 102.9(2) . . . . ?
O7 C41 C42 C49 -136.3(2) . . . . ?
O7 C41 C42 C55 -18.2(3) . . . . ?
O8 C61 C62 C63 167.8(2) . . . . ?
O8 C61 C62 C69 48.4(3) . . . . ?
O8 C61 C62 C75 -72.4(2) . . . . ?
O9 C61 C62 C63 -17.0(3) . . . . ?
O9 C61 C62 C69 -136.4(2) . . . . ?
O9 C61 C62 C75 102.8(2) . . . . ?
O10 C81 C82 C83 34.2(3) . . . . ?
O10 C81 C82A C83 -32.5(6) . . . . ?
C1 C2 C3 C4 55.2(3) . . . . ?
C1 C2 C3 C8 -123.4(3) . . . . ?
C1 C2 C9 C10 32.0(3) . . . . ?
C1 C2 C9 C14 -153.5(2) . . . . ?
C1 C2 C15 C16 -122.2(2) . . . . ?
C1 C2 C15 C20 61.2(3) . . . . ?
C2 C3 C4 C5 -177.5(2) . . . . ?
C2 C3 C8 C7 177.0(3) . . . . ?
C2 C9 C10 C11 174.7(2) . . . . ?
C2 C9 C14 C13 -175.6(3) . . . . ?
C2 C15 C16 C17 -177.9(2) . . . . ?
C2 C15 C20 C19 178.0(2) . . . . ?
C3 C2 C9 C10 -83.1(3) . . . . ?
C3 C2 C9 C14 91.4(3) . . . . ?
C3 C2 C15 C16 -4.7(3) . . . . ?
C3 C2 C15 C20 178.6(2) . . . . ?
C3 C4 C5 C6 0.4(4) . . . . ?
C4 C3 C8 C7 -1.7(4) . . . . ?
C4 C5 C6 C7 -1.6(4) . . . . ?
C5 C6 C7 C8 1.1(5) . . . . ?
C6 C7 C8 C3 0.6(5) . . . . ?
C8 C3 C4 C5 1.2(4) . . . . ?
C9 C2 C3 C4 172.9(2) . . . . ?
C9 C2 C3 C8 -5.7(3) . . . . ?
C9 C2 C15 C16 117.4(2) . . . . ?
C9 C2 C15 C20 -59.3(3) . . . . ?
C9 C10 C11 C12 0.1(4) . . . . ?
C10 C9 C14 C13 -0.8(5) . . . . ?
C10 C11 C12 C13 0.2(5) . . . . ?
C11 C12 C13 C14 -0.8(6) . . . . ?
C12 C13 C14 C9 1.1(6) . . . . ?
C14 C9 C10 C11 0.2(4) . . . . ?
C15 C2 C3 C4 -65.1(3) . . . . ?
C15 C2 C3 C8 116.3(3) . . . . ?
C15 C2 C9 C10 153.0(2) . . . . ?
C15 C2 C9 C14 -32.5(3) . . . . ?
C15 C16 C17 C18 0.1(4) . . . . ?
C16 C15 C20 C19 1.2(4) . . . . ?
C16 C17 C18 C19 1.0(4) . . . . ?
C17 C18 C19 C20 -1.0(4) . . . . ?
C18 C19 C20 C15 -0.1(4) . . . . ?
C20 C15 C16 C17 -1.2(3) . . . . ?
C21 C22 C23 C24 49.3(3) . . . . ?
C21 C22 C23 C28 -141.6(2) . . . . ?
C21 C22 C29 C30 72.0(3) . . . . ?
C21 C22 C29 C34 -104.1(3) . . . . ?
C21 C22 C35 C36 175.1(2) . . . . ?
C21 C22 C35 C40 -14.2(3) . . . . ?
C22 C23 C24 C25 170.3(2) . . . . ?
C22 C23 C28 C27 -169.9(2) . . . . ?
C22 C29 C30 C31 -177.3(2) . . . . ?
C22 C29 C34 C33 176.6(2) . . . . ?
C22 C35 C36 C37 170.4(2) . . . . ?
C22 C35 C40 C39 -169.3(2) . . . . ?
C23 C22 C29 C30 -52.6(3) . . . . ?
C23 C22 C29 C34 131.3(2) . . . . ?
C23 C22 C35 C36 -62.2(3) . . . . ?
C23 C22 C35 C40 108.5(2) . . . . ?
C23 C24 C25 C26 -0.8(4) . . . . ?
C24 C23 C28 C27 -0.4(3) . . . . ?
C24 C25 C26 C27 0.3(4) . . . . ?
C25 C26 C27 C28 0.1(4) . . . . ?
C26 C27 C28 C23 0.0(4) . . . . ?
C28 C23 C24 C25 0.8(4) . . . . ?
C29 C22 C23 C24 167.4(2) . . . . ?
C29 C22 C23 C28 -23.5(3) . . . . ?
C29 C22 C35 C36 59.3(3) . . . . ?
C29 C22 C35 C40 -130.0(2) . . . . ?
C29 C30 C31 C32 0.9(4) . . . . ?
C30 C29 C34 C33 0.6(4) . . . . ?
C30 C31 C32 C33 -0.1(4) . . . . ?
C31 C32 C33 C34 -0.4(4) . . . . ?
C32 C33 C34 C29 0.2(4) . . . . ?
C34 C29 C30 C31 -1.1(4) . . . . ?
C35 C22 C23 C24 -69.2(3) . . . . ?
C35 C22 C23 C28 99.9(2) . . . . ?
C35 C22 C29 C30 -169.4(2) . . . . ?
C35 C22 C29 C34 14.5(3) . . . . ?
C35 C36 C37 C38 -0.4(4) . . . . ?
C36 C35 C40 C39 1.6(4) . . . . ?
C36 C37 C38 C39 0.8(4) . . . . ?
C37 C38 C39 C40 0.0(4) . . . . ?
C38 C39 C40 C35 -1.2(4) . . . . ?
C40 C35 C36 C37 -0.7(4) . . . . ?
C41 C42 C43 C44 -73.5(2) . . . . ?
C41 C42 C43 C48 98.2(2) . . . . ?
C41 C42 C49 C50 -171.57(19) . . . . ?
C41 C42 C49 C54 15.0(3) . . . . ?
C41 C42 C55 C56 136.9(2) . . . . ?
C41 C42 C55 C60 -50.6(3) . . . . ?
C42 C43 C44 C45 173.3(2) . . . . ?
C42 C43 C48 C47 -172.5(2) . . . . ?
C42 C49 C50 C51 -173.6(2) . . . . ?
C42 C49 C54 C53 173.7(2) . . . . ?
C42 C55 C56 C57 174.3(2) . . . . ?
C42 C55 C60 C59 -174.1(2) . . . . ?
C43 C42 C49 C50 -57.8(3) . . . . ?
C43 C42 C49 C54 128.7(2) . . . . ?
C43 C42 C55 C56 23.3(3) . . . . ?
C43 C42 C55 C60 -164.2(2) . . . . ?
C43 C44 C45 C46 -0.8(4) . . . . ?
C44 C43 C48 C47 -0.7(4) . . . . ?
C44 C45 C46 C47 -0.4(4) . . . . ?
C45 C46 C47 C48 1.1(4) . . . . ?
C46 C47 C48 C43 -0.5(4) . . . . ?
C48 C43 C44 C45 1.3(4) . . . . ?
C49 C42 C43 C44 165.6(2) . . . . ?
C49 C42 C43 C48 -22.6(3) . . . . ?
C49 C42 C55 C56 -100.1(3) . . . . ?
C49 C42 C55 C60 72.4(3) . . . . ?
C49 C50 C51 C52 -0.5(4) . . . . ?
C50 C49 C54 C53 0.2(3) . . . . ?
C50 C51 C52 C53 0.3(4) . . . . ?
C51 C52 C53 C54 0.2(4) . . . . ?
C52 C53 C54 C49 -0.4(3) . . . . ?
C54 C49 C50 C51 0.3(3) . . . . ?
C55 C42 C43 C44 46.7(3) . . . . ?
C55 C42 C43 C48 -141.6(2) . . . . ?
C55 C42 C49 C50 66.0(2) . . . . ?
C55 C42 C49 C54 -107.5(2) . . . . ?
C55 C56 C57 C58 -0.8(4) . . . . ?
C56 C55 C60 C59 -1.3(4) . . . . ?
C56 C57 C58 C59 -0.6(4) . . . . ?
C57 C58 C59 C60 1.0(4) . . . . ?
C58 C59 C60 C55 0.0(4) . . . . ?
C60 C55 C56 C57 1.7(4) . . . . ?
C61 C62 C63 C64 -53.5(3) . . . . ?
C61 C62 C63 C68 130.0(2) . . . . ?
C61 C62 C69 C70 11.8(3) . . . . ?
C61 C62 C69 C74 -172.85(19) . . . . ?
C61 C62 C75 C76 -72.1(3) . . . . ?
C61 C62 C75 C80 100.7(2) . . . . ?
C62 C63 C64 C65 -179.4(2) . . . . ?
C62 C63 C68 C67 -179.9(2) . . . . ?
C62 C69 C70 C71 176.1(2) . . . . ?
C62 C69 C74 C73 -176.3(2) . . . . ?
C62 C75 C76 C77 176.5(2) . . . . ?
C62 C75 C80 C79 -174.4(2) . . . . ?
C63 C62 C69 C70 -110.4(2) . . . . ?
C63 C62 C69 C74 64.9(2) . . . . ?
C63 C62 C75 C76 46.2(3) . . . . ?
C63 C62 C75 C80 -141.0(2) . . . . ?
C63 C64 C65 C66 -0.2(4) . . . . ?
C64 C63 C68 C67 3.6(4) . . . . ?
C64 C65 C66 C67 2.3(4) . . . . ?
C65 C66 C67 C68 -1.4(4) . . . . ?
C66 C67 C68 C63 -1.6(4) . . . . ?
C68 C63 C64 C65 -2.7(4) . . . . ?
C69 C62 C63 C64 70.7(3) . . . . ?
C69 C62 C63 C68 -105.8(3) . . . . ?
C69 C62 C75 C76 166.1(2) . . . . ?
C69 C62 C75 C80 -21.1(3) . . . . ?
C69 C70 C71 C72 -0.6(4) . . . . ?
C70 C69 C74 C73 -0.7(3) . . . . ?
C70 C71 C72 C73 0.4(4) . . . . ?
C71 C72 C73 C74 -0.2(4) . . . . ?
C72 C73 C74 C69 0.4(4) . . . . ?
C74 C69 C70 C71 0.8(3) . . . . ?
C75 C62 C63 C64 -165.7(2) . . . . ?
C75 C62 C63 C68 17.9(3) . . . . ?
C75 C62 C69 C70 125.7(2) . . . . ?
C75 C62 C69 C74 -59.0(3) . . . . ?
C75 C76 C77 C78 -2.9(4) . . . . ?
C76 C75 C80 C79 -1.6(4) . . . . ?
C76 C77 C78 C79 0.5(4) . . . . ?
C77 C78 C79 C80 1.4(4) . . . . ?
C78 C79 C80 C75 -0.8(4) . . . . ?
C80 C75 C76 C77 3.4(4) . . . . ?
C81 O10 C84 C83 12.1(4) . . . . ?
C81 O10 C84A C83 -18.9(8) . . . . ?
C82 C83 C84 O10 10.2(4) . . . . ?
C84 O10 C81 C82 -29.7(3) . . . . ?
C84 C83 C82 C81 -27.0(4) . . . . ?
C82A C83 C84A O10 -3.1(9) . . . . ?
C84A O10 C81 C82A 33.1(6) . . . . ?
C84A C83 C82A C81 21.7(8) . . . . ?
O11 C85 C86 C87 28.8(3) . . . . ?
C85 O11 C88 C87 38.3(3) . . . . ?
C85 C86 C87 C88 -6.0(3) . . . . ?
C86 C87 C88 O11 -19.0(3) . . . . ?
C88 O11 C85 C86 -42.1(2) . . . . ?
O12 C89 C90 C91 45.8(9) . . . . ?
C89 O12 C92 C91 -2.2(14) . . . . ?
C89 C90 C91 C92 -46.8(7) . . . . ?
C90 C91 C92 O12 31.7(11) . . . . ?
C92 O12 C89 C90 -26.6(13) . . . . ?
O12A C89A C90A C91A -28.8(12) . . . . ?
C89A O12A C92A C91A 23.1(13) . . . . ?
C89A C90A C91A C92A 41.6(9) . . . . ?
C90A C91A C92A O12A -40.3(10) . . . . ?
C92A O12A C89A C90A 3.8(14) . . . . ?
O12B C89B C90B C91B 10.8(16) . . . . ?
C89B O12B C92B C91B -27.3(18) . . . . ?
C89B C90B C91B C92B -26.4(11) . . . . ?
C90B C91B C92B O12B 33.9(14) . . . . ?
C92B O12B C89B C90B 10.1(19) . . . . ?
O13 C93 C94 C95 -28.8(7) . . . . ?
C93 O13 C96 C95 15.6(8) . . . . ?
C93 C94 C95 C96 37.8(5) . . . . ?
C94 C95 C96 O13 -33.1(6) . . . . ?
C96 O13 C93 C94 8.4(9) . . . . ?
O13A C93A C94A C95A 32.7(10) . . . . ?
C93A O13A C96A C95A 24.6(12) . . . . ?
C93A C94A C95A C96A -17.7(8) . . . . ?
C94A C95A C96A O13A -3.4(9) . . . . ?
C95A C94A C93B O13A -21.2(12) . . . . ?
C96A O13A C93A C94A -35.4(11) . . . . ?
C96A O13A C93B C94A 19.7(14) . . . . ?
C93B O13A C96A C95A -10.4(13) . . . . ?
C93B C94A C95A C96A 15.0(9) . . . . ?
O14 C100 C99 C98 37.7(6) . . . . ?
C100 O14 C97 C98 25.8(8) . . . . ?
C100 C99 C98 C97 -21.6(8) . . . . ?
C99 C98 C97 O14 -1.2(9) . . . . ?
C97 O14 C100 C99 -39.9(6) . . . . ?
O14A C97A C98A C99A 29.1(10) . . . . ?
C97A O14A C10A C99A 30.7(11) . . . . ?
C97A C98A C99A C10A -9.9(11) . . . . ?
C98A C99A C10A O14A -13.1(12) . . . . ?
C10A O14A C97A C98A -35.6(9) . . . . ?
